data_7701312
loop_
_publ_author_name
'Zhang, Chao'
'Morgan, Harry W. T.'
'Wang, Zi-Chuan'
'Liu, Chao'
'Sun, Zhong-Ming'
'McGrady, John E.'

_publ_section_title
;
 Structural isomerism in the
 [(Ni@Sn<sub>9</sub>)In(Ni@Sn<sub>9</sub>)]<sup>5-</sup> Zintl ion.
;
_journal_issue 42
_journal_name_full 'Dalton transactions (Cambridge, England : 2003)'
_journal_page_first 15888
_journal_page_last 15895
_journal_paper_doi 10.1039/c9dt03008e
_journal_volume 48
_journal_year 2019
_chemical_formula_sum 'C65 H137 In K5 N5 Ni2 O30 Sn18'
_chemical_formula_weight 4032.95
_space_group_crystal_system monoclinic
_space_group_IT_number 14
_space_group_name_Hall '-P 2ybc'
_space_group_name_H-M_alt 'P 1 21/c 1'
_symmetry_space_group_name_Hall '-P 2ybc'
_symmetry_space_group_name_H-M 'P 1 21/c 1'
_atom_sites_solution_hydrogens geom
_audit_creation_method SHELXL-2014/7
_audit_update_record
;
2019-07-19 deposited with the CCDC.    2019-09-27 downloaded from the CCDC.
;
_cell_angle_alpha 90
_cell_angle_beta 105.883(8)
_cell_angle_gamma 90
_cell_formula_units_Z 4
_cell_length_a 20.016(4)
_cell_length_b 15.269(3)
_cell_length_c 42.228(7)
_cell_measurement_reflns_used 4255
_cell_measurement_temperature 293(2)
_cell_measurement_theta_max 23.1685
_cell_measurement_theta_min 2.410
_cell_volume 12413(4)
_computing_cell_refinement 'Bruker SAINT'
_computing_data_collection 'Bruker APEX2'
_computing_data_reduction 'Bruker SAINT'
_computing_molecular_graphics 'Bruker SHELXTL'
_computing_publication_material 'Bruker SHELXTL'
_computing_structure_refinement 'SHELXL-2014/7 (Sheldrick, 2014)'
_diffrn_ambient_temperature 293(2)
_diffrn_measured_fraction_theta_full 0.993
_diffrn_measured_fraction_theta_max 0.993
_diffrn_measurement_device_type 'Bruker APEX-II CCD'
_diffrn_measurement_method '\f and \w scans'
_diffrn_radiation_type MoK\a
_diffrn_radiation_wavelength 0.71073
_diffrn_reflns_av_R_equivalents 0.1153
_diffrn_reflns_av_unetI/netI 0.1314
_diffrn_reflns_Laue_measured_fraction_full 0.993
_diffrn_reflns_Laue_measured_fraction_max 0.993
_diffrn_reflns_limit_h_max 23
_diffrn_reflns_limit_h_min -23
_diffrn_reflns_limit_k_max 18
_diffrn_reflns_limit_k_min -11
_diffrn_reflns_limit_l_max 50
_diffrn_reflns_limit_l_min -49
_diffrn_reflns_number 67185
_diffrn_reflns_point_group_measured_fraction_full 0.993
_diffrn_reflns_point_group_measured_fraction_max 0.993
_diffrn_reflns_theta_full 24.998
_diffrn_reflns_theta_max 24.998
_diffrn_reflns_theta_min 1.425
_exptl_absorpt_coefficient_mu 4.251
_exptl_absorpt_correction_T_max 0.361
_exptl_absorpt_correction_T_min 0.344
_exptl_absorpt_correction_type multi-scan
_exptl_crystal_colour black
_exptl_crystal_density_diffrn 2.158
_exptl_crystal_description stripe
_exptl_crystal_F_000 7608
_exptl_crystal_size_max 0.260
_exptl_crystal_size_mid 0.240
_exptl_crystal_size_min 0.240
_refine_diff_density_max 5.868
_refine_diff_density_min -5.460
_refine_diff_density_rms 0.347
_refine_ls_extinction_method none
_refine_ls_goodness_of_fit_ref 1.092
_refine_ls_hydrogen_treatment constr
_refine_ls_matrix_type full
_refine_ls_number_parameters 1153
_refine_ls_number_reflns 21704
_refine_ls_number_restraints 3626
_refine_ls_restrained_S_all 1.046
_refine_ls_R_factor_all 0.1742
_refine_ls_R_factor_gt 0.0946
_refine_ls_shift/su_max 0.001
_refine_ls_shift/su_mean 0.000
_refine_ls_structure_factor_coef Fsqd
_refine_ls_weighting_details 'w=1/[\s^2^(Fo^2^)+(0.1030P)^2^+212.1794P] where P=(Fo^2^+2Fc^2^)/3'
_refine_ls_weighting_scheme calc
_refine_ls_wR_factor_gt 0.2216
_refine_ls_wR_factor_ref 0.2552
_reflns_Friedel_coverage 0.000
_reflns_number_gt 11838
_reflns_number_total 21704
_reflns_threshold_expression 'I > 2\s(I)'
_cod_data_source_file c9dt03008e2.cif
_cod_data_source_block 1
_cod_depositor_comments 'Adding full bibliography for 7701311--7701312.cif.'
_cod_database_code 7701312
_shelx_shelxl_version_number 2014/7
_shelx_space_group_comment
;
The symmetry employed for this shelxl refinement is uniquely defined
by the following loop, which should always be used as a source of
symmetry information in preference to the above space-group names.
They are only intended as comments.
;
_shelx_estimated_absorpt_t_min 0.405
_shelx_estimated_absorpt_t_max 0.429
_exptl_absorpt_special_details sadabs

loop_
_space_group_symop_operation_xyz
'x, y, z'
'-x, y+1/2, -z+1/2'
'-x, -y, -z'
'x, -y-1/2, z-1/2'

loop_
_atom_site_label
_atom_site_type_symbol
_atom_site_fract_x
_atom_site_fract_y
_atom_site_fract_z
_atom_site_U_iso_or_equiv
_atom_site_adp_type
_atom_site_occupancy
_atom_site_site_symmetry_order
_atom_site_calc_flag
_atom_site_refinement_flags_posn
_atom_site_refinement_flags_adp
_atom_site_refinement_flags_occupancy
Sn1 Sn 0.44400(8) 0.28761(11) 0.80395(4) 0.0348(3) Uani 1 1 d . U .
Sn2 Sn 0.39932(9) 0.12693(11) 0.83621(4) 0.0363(3) Uani 1 1 d . U .
Sn3 Sn 0.39384(8) 0.27958(10) 0.87763(4) 0.0342(2) Uani 1 1 d . U .
Sn4 Sn 0.37995(8) 0.43500(10) 0.83454(4) 0.0345(3) Uani 1 1 d . U .
Sn5 Sn 0.32021(8) 0.17564(10) 0.76654(4) 0.0336(3) Uani 1 1 d . U .
Sn6 Sn 0.30925(8) 0.37491(10) 0.76498(4) 0.0329(3) Uani 1 1 d . U .
Sn7 Sn 0.19329(8) 0.26528(10) 0.77717(4) 0.0344(3) Uani 1 1 d . U .
Sn8 Sn 0.24387(8) 0.37100(10) 0.83813(4) 0.0324(2) Uani 1 1 d . U .
Sn9 Sn 0.25506(8) 0.15897(10) 0.83664(4) 0.0330(2) Uani 1 1 d . U .
Sn10 Sn 0.26043(7) 0.40238(10) 0.95461(4) 0.0275(2) Uani 1 1 d . U .
Sn11 Sn 0.36661(7) 0.25559(9) 0.97583(4) 0.0268(2) Uani 1 1 d . U .
Sn12 Sn 0.25686(7) 0.11486(9) 0.95052(4) 0.0268(2) Uani 1 1 d . U .
Sn13 Sn 0.13746(8) 0.26272(10) 0.92911(4) 0.0280(2) Uani 1 1 d . U .
Sn14 Sn 0.31582(8) 0.14696(10) 1.02375(4) 0.0289(2) Uani 1 1 d . U .
Sn15 Sn 0.31727(8) 0.35524(10) 1.02676(4) 0.0294(2) Uani 1 1 d . U .
Sn16 Sn 0.14813(8) 0.13750(10) 0.98428(4) 0.0295(2) Uani 1 1 d . U .
Sn17 Sn 0.15289(8) 0.37533(10) 0.98866(4) 0.0300(2) Uani 1 1 d . U .
Sn18 Sn 0.20464(8) 0.24841(10) 1.04265(4) 0.0297(3) Uani 1 1 d . U .
In1 In 0.26138(8) 0.26242(10) 0.90249(4) 0.0300(2) Uani 1 1 d . U .
Ni1 Ni 0.32503(15) 0.27498(19) 0.81681(7) 0.0334(3) Uani 1 1 d . U .
Ni2 Ni 0.23713(14) 0.25503(18) 0.98405(7) 0.0297(2) Uani 1 1 d . U .
K1 K 0.4158(3) 0.2684(3) 0.70801(12) 0.0343(5) Uani 1 1 d . U .
K2 K 0.4896(3) 0.7552(3) 0.94691(13) 0.0425(5) Uani 1 1 d . U .
K3 K 0.1228(3) 0.7729(3) 0.89572(14) 0.0445(5) Uani 1 1 d . U .
K4 K 0.2121(3) 0.7342(4) 1.06935(14) 0.0462(5) Uani 1 1 d . U .
K5 K 0.1145(3) 0.7645(3) 0.72863(14) 0.0454(5) Uani 1 1 d . U .
O1 O 0.1915(8) 0.6161(10) 0.8953(4) 0.0444(5) Uani 1 1 d . U .
O2 O 0.0486(8) 0.6121(10) 0.8943(4) 0.0444(5) Uani 1 1 d . U .
O3 O 0.0427(8) 0.9249(10) 0.8897(4) 0.0444(5) Uani 1 1 d . U .
O4 O 0.1850(8) 0.9235(10) 0.8910(4) 0.0444(5) Uani 1 1 d . U .
O5 O 0.2538(8) 0.7702(10) 0.8822(4) 0.0444(5) Uani 1 1 d . U .
O6 O -0.0177(8) 0.7089(11) 0.6961(4) 0.0454(6) Uani 1 1 d . U .
O7 O 0.0732(8) 0.5935(10) 0.7363(4) 0.0455(6) Uani 1 1 d . U .
O8 O 0.4525(8) 0.5941(10) 0.9703(4) 0.0429(5) Uani 1 1 d . U .
O9 O 0.4103(8) 0.7526(10) 0.9945(4) 0.0432(5) Uani 1 1 d . U .
O10 O 0.4489(8) 0.9120(10) 0.9709(4) 0.0428(5) Uani 1 1 d . U .
O11 O 0.4700(8) 0.9144(10) 0.9087(4) 0.0428(5) Uani 1 1 d . U .
O12 O 0.5088(8) 0.7606(10) 0.8837(4) 0.0427(5) Uani 1 1 d . U .
O13 O 0.4750(8) 0.6015(10) 0.9086(4) 0.0429(5) Uani 1 1 d . U .
O14 O 0.4979(8) 0.4192(9) 0.7183(3) 0.0345(6) Uani 1 1 d . U .
O15 O 0.5678(8) 0.2579(9) 0.7279(3) 0.0345(6) Uani 1 1 d . U .
O16 O 0.4844(8) 0.1052(9) 0.7180(3) 0.0345(6) Uani 1 1 d . U .
O17 O 0.3544(8) 0.1078(9) 0.6714(3) 0.0345(6) Uani 1 1 d . U .
O18 O 0.2925(8) 0.2764(9) 0.6580(3) 0.0345(6) Uani 1 1 d . U .
O19 O 0.3714(8) 0.4306(9) 0.6692(3) 0.0345(6) Uani 1 1 d . U .
O20 O 0.2845(8) 0.5890(10) 1.1034(4) 0.0464(6) Uani 1 1 d . U .
O21 O 0.1539(9) 0.5677(10) 1.0594(4) 0.0462(5) Uani 1 1 d . U .
O22 O 0.0720(8) 0.7086(11) 1.0345(4) 0.0462(5) Uani 1 1 d . U .
O23 O 0.1287(8) 0.8758(10) 1.0392(4) 0.0460(5) Uani 1 1 d . U .
O24 O 0.2595(8) 0.9043(10) 1.0845(4) 0.0464(6) Uani 1 1 d . U .
O25 O -0.0070(8) 0.7686(10) 0.9103(4) 0.0444(5) Uani 1 1 d . U .
O26 O 0.0283(8) 0.8693(10) 0.6774(4) 0.0455(6) Uani 1 1 d . U .
O27 O 0.1334(8) 0.9455(10) 0.7274(4) 0.0455(6) Uani 1 1 d . U .
O28 O 0.2351(8) 0.8376(10) 0.7709(4) 0.0454(6) Uani 1 1 d . U .
O29 O 0.1929(8) 0.6676(10) 0.7831(4) 0.0454(6) Uani 1 1 d . U .
O30 O 0.3488(9) 0.7550(10) 1.1025(4) 0.0465(6) Uani 1 1 d . U .
N1 N 0.0636(10) 0.7282(13) 0.8258(5) 0.0450(5) Uani 1 1 d . U .
H1A H 0.0895 0.7529 0.8142 0.054 Uiso 1 1 calc R U .
H1B H 0.0661 0.6704 0.8235 0.054 Uiso 1 1 calc R U .
N2 N 0.1844(10) 0.8437(13) 0.9626(5) 0.0450(5) Uani 1 1 d . U .
H2A H 0.2071 0.8927 0.9607 0.054 Uiso 1 1 calc R U .
H2B H 0.1498 0.8585 0.9711 0.054 Uiso 1 1 calc R U .
N3 N 0.0161(10) 0.8246(13) 0.7629(5) 0.0453(6) Uani 1 1 d . U .
N4 N 0.2387(10) 0.6495(13) 1.0113(5) 0.0450(5) Uani 1 1 d . U .
H4A H 0.2837 0.6511 1.0123 0.054 Uiso 1 1 calc R U .
H4B H 0.2247 0.5940 1.0096 0.054 Uiso 1 1 calc R U .
C1 C 0.4048(13) 0.9069(15) 0.9918(6) 0.0429(5) Uani 1 1 d . U .
H1C H 0.3569 0.9020 0.9787 0.051 Uiso 1 1 calc R U .
H1D H 0.4093 0.9597 1.0050 0.051 Uiso 1 1 calc R U .
C2 C 0.4250(13) 0.6764(15) 1.0137(6) 0.0432(5) Uani 1 1 d . U .
H2C H 0.3980 0.6753 1.0296 0.052 Uiso 1 1 calc R U .
H2D H 0.4739 0.6745 1.0256 0.052 Uiso 1 1 calc R U .
C3 C 0.4394(13) 0.5215(16) 0.9483(6) 0.0429(5) Uani 1 1 d . U .
H3A H 0.3922 0.5242 0.9342 0.051 Uiso 1 1 calc R U .
H3B H 0.4449 0.4671 0.9606 0.051 Uiso 1 1 calc R U .
C4 C 0.5187(13) 0.6022(15) 0.8863(6) 0.0427(5) Uani 1 1 d . U .
H4C H 0.5115 0.5494 0.8730 0.051 Uiso 1 1 calc R U .
H4D H 0.5673 0.6053 0.8986 0.051 Uiso 1 1 calc R U .
C5 C 0.2445(12) 0.9288(16) 0.8785(6) 0.0443(5) Uani 1 1 d . U .
H5A H 0.2686 0.9840 0.8847 0.053 Uiso 1 1 calc R U .
H5B H 0.2309 0.9239 0.8547 0.053 Uiso 1 1 calc R U .
C6 C 0.2912(13) 0.8511(15) 0.8943(6) 0.0441(5) Uani 1 1 d . U .
H6A H 0.3347 0.8530 0.8884 0.053 Uiso 1 1 calc R U .
H6B H 0.3015 0.8540 0.9181 0.053 Uiso 1 1 calc R U .
C7 C 0.2934(13) 0.6924(15) 0.8948(6) 0.0441(5) Uani 1 1 d . U .
H7A H 0.3066 0.6927 0.9187 0.053 Uiso 1 1 calc R U .
H7B H 0.3352 0.6903 0.8875 0.053 Uiso 1 1 calc R U .
C8 C 0.2487(12) 0.6158(16) 0.8821(6) 0.0443(5) Uani 1 1 d . U .
H8A H 0.2328 0.6182 0.8583 0.053 Uiso 1 1 calc R U .
H8B H 0.2751 0.5622 0.8883 0.053 Uiso 1 1 calc R U .
C9 C 0.1465(12) 0.5425(16) 0.8846(6) 0.0443(5) Uani 1 1 d . U .
H9A H 0.1735 0.4888 0.8885 0.053 Uiso 1 1 calc R U .
H9B H 0.1242 0.5471 0.8612 0.053 Uiso 1 1 calc R U .
C10 C 0.1379(12) 0.9939(16) 0.8762(6) 0.0443(5) Uani 1 1 d . U .
H10A H 0.1156 0.9806 0.8533 0.053 Uiso 1 1 calc R U .
H10B H 0.1634 1.0483 0.8772 0.053 Uiso 1 1 calc R U .
C11 C -0.0484(13) 0.7483(15) 0.6649(6) 0.0455(6) Uani 1 1 d . U .
H11A H -0.0966 0.7305 0.6568 0.055 Uiso 1 1 calc R U .
H11B H -0.0239 0.7301 0.6491 0.055 Uiso 1 1 calc R U .
C12 C 0.4825(12) 0.9887(15) 0.9284(6) 0.0427(5) Uani 1 1 d . U .
H12A H 0.4735 1.0409 0.9148 0.051 Uiso 1 1 calc R U .
H12B H 0.5306 0.9899 0.9414 0.051 Uiso 1 1 calc R U .
C13 C 0.4895(13) 0.5246(15) 0.9279(6) 0.0428(5) Uani 1 1 d . U .
H13A H 0.5368 0.5259 0.9420 0.051 Uiso 1 1 calc R U .
H13B H 0.4841 0.4733 0.9139 0.051 Uiso 1 1 calc R U .
C14 C 0.5550(11) 0.1028(14) 0.7262(5) 0.0345(6) Uani 1 1 d . U .
H14A H 0.5705 0.1021 0.7064 0.041 Uiso 1 1 calc R U .
H14B H 0.5715 0.0497 0.7385 0.041 Uiso 1 1 calc R U .
C15 C 0.3774(11) 0.0358(14) 0.6919(5) 0.0345(6) Uani 1 1 d . U .
H15A H 0.3559 -0.0173 0.6813 0.041 Uiso 1 1 calc R U .
H15B H 0.3647 0.0429 0.7124 0.041 Uiso 1 1 calc R U .
C16 C 0.2651(12) 0.1946(14) 0.6405(5) 0.0345(6) Uani 1 1 d . U .
H16A H 0.2854 0.1852 0.6224 0.041 Uiso 1 1 calc R U .
H16B H 0.2151 0.1988 0.6316 0.041 Uiso 1 1 calc R U .
C17 C 0.4704(11) 0.4982(14) 0.7020(5) 0.0344(6) Uani 1 1 d . U .
H17A H 0.4876 0.5473 0.7165 0.041 Uiso 1 1 calc R U .
H17B H 0.4867 0.5051 0.6825 0.041 Uiso 1 1 calc R U .
C18 C 0.5711(11) 0.4132(14) 0.7257(5) 0.0345(6) Uani 1 1 d . U .
H18C H 0.5923 0.4655 0.7371 0.041 Uiso 1 1 calc R U .
H18D H 0.5850 0.4078 0.7055 0.041 Uiso 1 1 calc R U .
C19 C 0.3975(11) 0.4994(14) 0.6927(5) 0.0345(6) Uani 1 1 d . U .
H19C H 0.3810 0.5557 0.6831 0.041 Uiso 1 1 calc R U .
H19D H 0.3806 0.4910 0.7120 0.041 Uiso 1 1 calc R U .
C20 C 0.0007(12) 0.6149(16) 0.9130(6) 0.0444(5) Uani 1 1 d . U .
H20 H -0.0007 0.5755 0.9296 0.053 Uiso 1 1 calc R U .
C21 C 0.0851(12) 1.0030(16) 0.8944(6) 0.0444(5) Uani 1 1 d . U .
H21A H 0.1076 1.0113 0.9177 0.053 Uiso 1 1 calc R U .
H21B H 0.0562 1.0538 0.8865 0.053 Uiso 1 1 calc R U .
C22 C -0.0001(12) 0.5842(16) 0.7322(6) 0.0455(6) Uani 1 1 d . U .
H22A H -0.0148 0.6188 0.7483 0.055 Uiso 1 1 calc R U .
H22B H -0.0122 0.5234 0.7343 0.055 Uiso 1 1 calc R U .
C23 C 0.2627(13) 0.7904(15) 0.8000(6) 0.0453(6) Uani 1 1 d . U .
H23A H 0.2356 0.8022 0.8154 0.054 Uiso 1 1 calc R U .
H23B H 0.3100 0.8093 0.8101 0.054 Uiso 1 1 calc R U .
C24 C -0.0436(12) 0.8471(15) 0.6695(6) 0.0455(6) Uani 1 1 d . U .
H24A H -0.0689 0.8764 0.6494 0.055 Uiso 1 1 calc R U .
H24B H -0.0632 0.8648 0.6871 0.055 Uiso 1 1 calc R U .
C26 C 0.2830(11) 0.1201(14) 0.6642(5) 0.0345(6) Uani 1 1 d . U .
H26A H 0.2697 0.1335 0.6841 0.041 Uiso 1 1 calc R U .
H26B H 0.2587 0.0675 0.6545 0.041 Uiso 1 1 calc R U .
C27 C 0.2737(12) 0.3507(14) 0.6366(5) 0.0345(6) Uani 1 1 d . U .
H27A H 0.2238 0.3531 0.6269 0.041 Uiso 1 1 calc R U .
H27B H 0.2963 0.3484 0.6190 0.041 Uiso 1 1 calc R U .
C28 C 0.5841(12) 0.1799(14) 0.7463(5) 0.0345(6) Uani 1 1 d . U .
H28A H 0.5656 0.1829 0.7652 0.041 Uiso 1 1 calc R U .
H28B H 0.6341 0.1739 0.7542 0.041 Uiso 1 1 calc R U .
C29 C 0.5939(12) 0.3357(14) 0.7466(5) 0.0345(6) Uani 1 1 d . U .
H29A H 0.6443 0.3338 0.7539 0.041 Uiso 1 1 calc R U .
H29B H 0.5765 0.3387 0.7658 0.041 Uiso 1 1 calc R U .
C30 C 0.4951(13) 0.8390(15) 0.8647(6) 0.0427(5) Uani 1 1 d . U .
H30A H 0.4463 0.8423 0.8529 0.051 Uiso 1 1 calc R U .
H30B H 0.5220 0.8399 0.8487 0.051 Uiso 1 1 calc R U .
C31 C 0.5150(13) 0.9144(15) 0.8878(6) 0.0427(5) Uani 1 1 d . U .
H31A H 0.5629 0.9085 0.9008 0.051 Uiso 1 1 calc R U .
H31B H 0.5103 0.9689 0.8756 0.051 Uiso 1 1 calc R U .
C32 C 0.4361(13) 0.9868(16) 0.9504(6) 0.0428(5) Uani 1 1 d . U .
H32A H 0.4433 1.0392 0.9639 0.051 Uiso 1 1 calc R U .
H32B H 0.3881 0.9864 0.9372 0.051 Uiso 1 1 calc R U .
C33 C 0.4240(13) 0.8283(15) 1.0139(6) 0.0432(5) Uani 1 1 d . U .
H33A H 0.4729 0.8307 1.0258 0.052 Uiso 1 1 calc R U .
H33B H 0.3972 0.8278 1.0299 0.052 Uiso 1 1 calc R U .
C34 C 0.4062(13) 0.5981(15) 0.9905(6) 0.0432(5) Uani 1 1 d . U .
H34A H 0.4094 0.5445 1.0032 0.052 Uiso 1 1 calc R U .
H34B H 0.3588 0.6040 0.9769 0.052 Uiso 1 1 calc R U .
C35 C 0.4983(13) 0.6830(15) 0.8643(6) 0.0427(5) Uani 1 1 d . U .
H35A H 0.5260 0.6855 0.8487 0.051 Uiso 1 1 calc R U .
H35B H 0.4498 0.6788 0.8519 0.051 Uiso 1 1 calc R U .
C36 C 0.0943(12) 0.5395(16) 0.9024(6) 0.0444(5) Uani 1 1 d . U .
H36A H 0.0679 0.4856 0.8971 0.053 Uiso 1 1 calc R U .
H36B H 0.1167 0.5397 0.9259 0.053 Uiso 1 1 calc R U .
C37 C -0.0488(13) 0.6915(15) 0.9023(6) 0.0444(5) Uani 1 1 d . U .
H37A H -0.0710 0.6888 0.8788 0.053 Uiso 1 1 calc R U .
H37B H -0.0844 0.6909 0.9139 0.053 Uiso 1 1 calc R U .
C38 C -0.0467(13) 0.8461(15) 0.9029(6) 0.0444(5) Uani 1 1 d . U .
H38A H -0.0806 0.8476 0.9155 0.053 Uiso 1 1 calc R U .
H38B H -0.0716 0.8467 0.8797 0.053 Uiso 1 1 calc R U .
C39 C -0.0016(12) 0.9244(16) 0.9108(6) 0.0444(5) Uani 1 1 d . U .
H39A H -0.0298 0.9771 0.9075 0.053 Uiso 1 1 calc R U .
H39B H 0.0258 0.9225 0.9336 0.053 Uiso 1 1 calc R U .
C40 C -0.0058(13) 0.7546(15) 0.8126(6) 0.0451(6) Uani 1 1 d . U .
H40A H -0.0279 0.7632 0.8301 0.054 Uiso 1 1 calc R U .
H40B H -0.0313 0.7100 0.7978 0.054 Uiso 1 1 calc R U .
C41 C 0.2986(11) 0.4287(14) 0.6587(5) 0.0345(6) Uani 1 1 d . U .
H41A H 0.2815 0.4822 0.6468 0.041 Uiso 1 1 calc R U .
H41B H 0.2803 0.4255 0.6777 0.041 Uiso 1 1 calc R U .
C42 C 0.4519(11) 0.0297(14) 0.6987(5) 0.0345(6) Uani 1 1 d . U .
H42A H 0.4648 0.0279 0.6782 0.041 Uiso 1 1 calc R U .
H42B H 0.4681 -0.0238 0.7108 0.041 Uiso 1 1 calc R U .
C43 C 0.2621(12) 0.6963(16) 0.7934(6) 0.0454(6) Uani 1 1 d . U .
H43A H 0.2851 0.6846 0.7764 0.054 Uiso 1 1 calc R U .
H43B H 0.2867 0.6653 0.8132 0.054 Uiso 1 1 calc R U .
C44 C 0.1854(12) 0.5739(15) 0.7751(6) 0.0454(6) Uani 1 1 d . U .
H44A H 0.2025 0.5617 0.7562 0.055 Uiso 1 1 calc R U .
H44B H 0.2125 0.5399 0.7936 0.055 Uiso 1 1 calc R U .
C45 C 0.1121(12) 0.5490(16) 0.7679(6) 0.0454(6) Uani 1 1 d . U .
H45A H 0.0934 0.5670 0.7858 0.055 Uiso 1 1 calc R U .
H45B H 0.1074 0.4859 0.7655 0.055 Uiso 1 1 calc R U .
C46 C -0.0339(13) 0.6183(15) 0.6968(6) 0.0455(6) Uani 1 1 d . U .
H46A H -0.0157 0.5865 0.6810 0.055 Uiso 1 1 calc R U .
H46B H -0.0838 0.6101 0.6910 0.055 Uiso 1 1 calc R U .
C47 C 0.0311(12) 0.9641(15) 0.6820(6) 0.0455(6) Uani 1 1 d . U .
H47A H 0.0043 0.9815 0.6970 0.055 Uiso 1 1 calc R U .
H47B H 0.0126 0.9939 0.6612 0.055 Uiso 1 1 calc R U .
C48 C 0.1072(12) 0.9861(16) 0.6965(6) 0.0455(6) Uani 1 1 d . U .
H48A H 0.1335 0.9664 0.6816 0.055 Uiso 1 1 calc R U .
H48B H 0.1127 1.0491 0.6989 0.055 Uiso 1 1 calc R U .
C49 C 0.2038(12) 0.9712(16) 0.7444(6) 0.0455(6) Uani 1 1 d . U .
H49A H 0.2062 1.0344 0.7468 0.055 Uiso 1 1 calc R U .
H49B H 0.2348 0.9540 0.7314 0.055 Uiso 1 1 calc R U .
C50 C 0.2270(13) 0.9284(15) 0.7781(6) 0.0455(6) Uani 1 1 d . U .
H50A H 0.2705 0.9531 0.7911 0.055 Uiso 1 1 calc R U .
H50B H 0.1921 0.9355 0.7900 0.055 Uiso 1 1 calc R U .
C51 C -0.0055(13) 0.8430(15) 0.7934(6) 0.0453(6) Uani 1 1 d . U .
H51A H -0.0515 0.8688 0.7876 0.054 Uiso 1 1 calc R U .
H51B H 0.0266 0.8841 0.8072 0.054 Uiso 1 1 calc R U .
C52 C 0.1430(12) 0.9475(16) 1.0543(6) 0.0463(6) Uani 1 1 d . U .
H52A H 0.1274 0.9455 1.0741 0.056 Uiso 1 1 calc R U .
H52B H 0.1178 0.9942 1.0405 0.056 Uiso 1 1 calc R U .
C53 C 0.2154(12) 0.9674(16) 1.0631(6) 0.0463(6) Uani 1 1 d . U .
H53A H 0.2223 1.0240 1.0740 0.056 Uiso 1 1 calc R U .
H53B H 0.2301 0.9725 1.0432 0.056 Uiso 1 1 calc R U .
C54 C 0.3701(12) 0.8450(14) 1.1127(6) 0.0464(6) Uani 1 1 d D U .
H54A H 0.3655 0.8541 1.1348 0.056 Uiso 1 1 calc R U .
H54B H 0.4188 0.8517 1.1137 0.056 Uiso 1 1 calc R U .
C55 C 0.1896(10) 0.5028(16) 1.0827(6) 0.0463(6) Uani 1 1 d D U .
H55A H 0.1785 0.5107 1.1035 0.056 Uiso 1 1 calc R U .
H55B H 0.1747 0.4446 1.0745 0.056 Uiso 1 1 calc R U .
C56 C 0.2599(10) 0.5113(16) 1.0873(6) 0.0462(5) Uani 1 1 d D U .
H56A H 0.2700 0.5102 1.0661 0.055 Uiso 1 1 calc R U .
H56B H 0.2836 0.4623 1.1002 0.055 Uiso 1 1 calc R U .
C57 C 0.1991(13) 0.7001(16) 0.9841(6) 0.0453(5) Uani 1 1 d . U .
H57A H 0.1513 0.7045 0.9851 0.054 Uiso 1 1 calc R U .
H57B H 0.1991 0.6716 0.9636 0.054 Uiso 1 1 calc R U .
C58 C 0.3795(13) 0.6881(16) 1.1217(6) 0.0464(6) Uani 1 1 d . U .
H58A H 0.3701 0.6943 1.1429 0.056 Uiso 1 1 calc R U .
H58B H 0.4293 0.6938 1.1253 0.056 Uiso 1 1 calc R U .
C59 C 0.3610(12) 0.6056(16) 1.1105(6) 0.0464(6) Uani 1 1 d . U .
H59A H 0.3857 0.5638 1.1268 0.056 Uiso 1 1 calc R U .
H59B H 0.3751 0.5961 1.0905 0.056 Uiso 1 1 calc R U .
C60 C 0.3293(12) 0.9143(14) 1.0906(6) 0.0464(6) Uani 1 1 d D U .
H60A H 0.3413 0.9132 1.0698 0.056 Uiso 1 1 calc R U .
H60B H 0.3423 0.9712 1.1006 0.056 Uiso 1 1 calc R U .
C61 C 0.0461(13) 0.7667(12) 1.0171(6) 0.0463(6) Uani 1 1 d D U .
H61A H -0.0035 0.7553 1.0108 0.056 Uiso 1 1 calc R U .
H61B H 0.0612 0.7604 0.9972 0.056 Uiso 1 1 calc R U .
C62 C 0.0544(12) 0.8619(12) 1.0261(6) 0.0463(6) Uani 1 1 d D U .
H62A H 0.0303 0.8758 1.0426 0.056 Uiso 1 1 calc R U .
H62B H 0.0358 0.8983 1.0069 0.056 Uiso 1 1 calc R U .
C63 C 0.0555(13) 0.6234(15) 1.0226(6) 0.0463(6) Uani 1 1 d . U .
H63A H 0.0732 0.6134 1.0037 0.056 Uiso 1 1 calc R U .
H63B H 0.0055 0.6159 1.0157 0.056 Uiso 1 1 calc R U .
C64 C 0.0870(13) 0.5595(16) 1.0489(6) 0.0463(6) Uani 1 1 d . U .
H64A H 0.0670 0.5677 1.0672 0.056 Uiso 1 1 calc R U .
H64B H 0.0758 0.5006 1.0405 0.056 Uiso 1 1 calc R U .
C71 C 0.2300(13) 0.7892(15) 0.9854(6) 0.0449(5) Uani 1 1 d . U .
H71A H 0.2382 0.8132 1.0074 0.054 Uiso 1 1 calc R U .
H71B H 0.2742 0.7858 0.9801 0.054 Uiso 1 1 calc R U .
C0AA C 0.191(2) 0.846(2) 1.1687(11) 0.0466(10) Uani 0.5 1 d D U P
H0A1 H 0.2191 0.8865 1.1603 0.056 Uiso 0.5 1 calc R U P
H0A2 H 0.1811 0.8715 1.1879 0.056 Uiso 0.5 1 calc R U P
C101 C 0.131(2) 0.829(3) 1.1453(10) 0.0466(10) Uani 0.5 1 d D U P
H10C H 0.0938 0.8261 1.1559 0.056 Uiso 0.5 1 calc R U P
H10D H 0.1214 0.8781 1.1302 0.056 Uiso 0.5 1 calc R U P
N18 N 0.128(2) 0.755(2) 1.1272(9) 0.0465(8) Uani 0.5 1 d D U P
H18A H 0.0835 0.7448 1.1174 0.056 Uiso 0.5 1 calc R U P
H18B H 0.1427 0.7113 1.1414 0.056 Uiso 0.5 1 calc R U P
N19 N 0.226(2) 0.770(2) 1.1772(11) 0.057(6) Uani 0.5 1 d D U P
H19A H 0.2090 0.7214 1.1679 0.069 Uiso 0.5 1 calc R U P
H19B H 0.2656 0.7694 1.1919 0.069 Uiso 0.5 1 calc R U P

loop_
_atom_site_aniso_label
_atom_site_aniso_U_11
_atom_site_aniso_U_22
_atom_site_aniso_U_33
_atom_site_aniso_U_23
_atom_site_aniso_U_13
_atom_site_aniso_U_12
Sn1 0.0350(5) 0.0398(5) 0.0313(4) -0.0001(4) 0.0119(4) -0.0018(4)
Sn2 0.0377(5) 0.0394(5) 0.0332(5) 0.0016(4) 0.0122(4) 0.0040(4)
Sn3 0.0346(4) 0.0388(4) 0.0304(4) 0.0004(4) 0.0108(4) -0.0017(4)
Sn4 0.0367(5) 0.0372(5) 0.0308(5) -0.0016(4) 0.0111(4) -0.0066(4)
Sn5 0.0363(4) 0.0362(4) 0.0303(4) -0.0017(4) 0.0123(4) -0.0013(4)
Sn6 0.0354(5) 0.0355(5) 0.0291(4) 0.0010(4) 0.0110(4) -0.0029(4)
Sn7 0.0341(5) 0.0376(5) 0.0316(5) 0.0003(4) 0.0094(4) -0.0028(4)
Sn8 0.0338(4) 0.0344(4) 0.0304(4) 0.0003(4) 0.0113(4) -0.0014(4)
Sn9 0.0347(4) 0.0350(4) 0.0313(4) 0.0007(4) 0.0123(4) -0.0025(4)
Sn10 0.0237(4) 0.0306(4) 0.0288(4) 0.0017(4) 0.0081(4) -0.0018(4)
Sn11 0.0219(4) 0.0311(4) 0.0279(4) 0.0010(4) 0.0078(4) -0.0009(4)
Sn12 0.0234(4) 0.0298(4) 0.0277(4) 0.0002(4) 0.0081(4) -0.0002(4)
Sn13 0.0234(4) 0.0318(4) 0.0281(4) 0.0014(4) 0.0060(4) -0.0006(4)
Sn14 0.0244(4) 0.0326(4) 0.0292(4) 0.0024(4) 0.0067(4) 0.0001(4)
Sn15 0.0245(4) 0.0331(4) 0.0299(4) -0.0013(4) 0.0066(4) -0.0020(4)
Sn16 0.0247(4) 0.0349(4) 0.0296(4) 0.0015(4) 0.0085(4) -0.0018(4)
Sn17 0.0250(4) 0.0350(4) 0.0304(4) 0.0008(4) 0.0082(4) 0.0008(4)
Sn18 0.0266(5) 0.0352(5) 0.0285(5) 0.0006(4) 0.0094(4) -0.0010(4)
In1 0.0289(4) 0.0338(4) 0.0287(4) 0.0010(3) 0.0102(3) -0.0012(3)
Ni1 0.0349(4) 0.0366(4) 0.0303(4) -0.0001(4) 0.0115(4) -0.0018(4)
Ni2 0.0256(4) 0.0335(4) 0.0300(4) 0.0009(4) 0.0072(4) -0.0009(4)
K1 0.0373(9) 0.0360(9) 0.0308(9) -0.0006(8) 0.0113(8) -0.0007(8)
K2 0.0410(8) 0.0402(8) 0.0459(9) 0.0002(7) 0.0111(7) -0.0008(8)
K3 0.0422(8) 0.0415(8) 0.0481(8) 0.0004(7) 0.0097(7) -0.0008(7)
K4 0.0440(8) 0.0432(8) 0.0495(8) 0.0006(7) 0.0095(7) -0.0008(7)
K5 0.0429(9) 0.0419(9) 0.0485(9) 0.0006(8) 0.0075(8) -0.0008(8)
O1 0.0422(9) 0.0414(9) 0.0479(9) 0.0004(8) 0.0096(8) -0.0008(8)
O2 0.0422(9) 0.0414(9) 0.0480(9) 0.0004(8) 0.0096(8) -0.0008(8)
O3 0.0423(9) 0.0415(9) 0.0480(9) 0.0003(8) 0.0098(8) -0.0009(8)
O4 0.0422(9) 0.0415(9) 0.0479(9) 0.0004(8) 0.0098(8) -0.0009(8)
O5 0.0422(8) 0.0414(8) 0.0479(9) 0.0004(8) 0.0096(8) -0.0008(8)
O6 0.0430(10) 0.0419(10) 0.0485(10) 0.0006(9) 0.0075(9) -0.0008(9)
O7 0.0430(10) 0.0418(10) 0.0485(10) 0.0006(9) 0.0075(9) -0.0007(9)
O8 0.0413(9) 0.0405(9) 0.0463(9) 0.0002(8) 0.0110(8) -0.0009(8)
O9 0.0415(9) 0.0408(9) 0.0465(9) 0.0002(8) 0.0108(8) -0.0009(8)
O10 0.0412(9) 0.0404(9) 0.0462(9) 0.0002(8) 0.0110(8) -0.0008(8)
O11 0.0412(9) 0.0404(9) 0.0462(9) 0.0002(8) 0.0109(8) -0.0008(8)
O12 0.0411(9) 0.0403(9) 0.0460(9) 0.0002(8) 0.0110(8) -0.0008(8)
O13 0.0413(9) 0.0405(9) 0.0463(9) 0.0002(8) 0.0109(8) -0.0008(8)
O14 0.0375(10) 0.0360(10) 0.0310(10) -0.0006(9) 0.0112(9) -0.0006(9)
O15 0.0375(10) 0.0361(10) 0.0310(10) -0.0006(9) 0.0112(9) -0.0006(9)
O16 0.0375(10) 0.0361(10) 0.0310(10) -0.0005(9) 0.0113(9) -0.0006(9)
O17 0.0375(10) 0.0361(10) 0.0310(10) -0.0005(9) 0.0112(9) -0.0006(9)
O18 0.0375(10) 0.0361(10) 0.0310(10) -0.0006(9) 0.0111(9) -0.0006(9)
O19 0.0375(10) 0.0360(10) 0.0310(10) -0.0007(9) 0.0112(9) -0.0006(9)
O20 0.0442(9) 0.0434(9) 0.0495(9) 0.0005(8) 0.0095(8) -0.0007(8)
O21 0.0440(9) 0.0433(9) 0.0494(9) 0.0005(8) 0.0096(8) -0.0008(8)
O22 0.0440(9) 0.0433(9) 0.0494(9) 0.0006(8) 0.0096(8) -0.0008(8)
O23 0.0439(9) 0.0431(9) 0.0493(9) 0.0006(8) 0.0096(8) -0.0008(8)
O24 0.0441(9) 0.0435(9) 0.0496(9) 0.0005(8) 0.0096(8) -0.0008(8)
O25 0.0422(9) 0.0415(9) 0.0481(9) 0.0003(8) 0.0098(8) -0.0008(8)
O26 0.0430(10) 0.0419(10) 0.0485(10) 0.0006(9) 0.0075(9) -0.0008(9)
O27 0.0430(10) 0.0419(10) 0.0486(10) 0.0006(9) 0.0075(9) -0.0008(9)
O28 0.0430(10) 0.0419(10) 0.0485(10) 0.0006(9) 0.0076(9) -0.0008(9)
O29 0.0429(9) 0.0419(9) 0.0485(9) 0.0006(8) 0.0077(8) -0.0007(8)
O30 0.0442(9) 0.0436(9) 0.0497(9) 0.0004(8) 0.0095(8) -0.0008(8)
N1 0.0427(9) 0.0417(9) 0.0483(9) 0.0005(8) 0.0088(8) -0.0008(8)
N2 0.0428(8) 0.0421(8) 0.0484(8) 0.0005(7) 0.0098(8) -0.0008(8)
N3 0.0429(9) 0.0419(9) 0.0484(9) 0.0005(8) 0.0080(8) -0.0008(8)
N4 0.0430(8) 0.0423(9) 0.0483(9) 0.0004(8) 0.0100(8) -0.0008(8)
C1 0.0413(9) 0.0405(9) 0.0463(9) 0.0002(8) 0.0110(8) -0.0009(8)
C2 0.0416(9) 0.0408(9) 0.0465(9) 0.0003(8) 0.0108(8) -0.0008(8)
C3 0.0413(9) 0.0405(9) 0.0462(9) 0.0003(8) 0.0109(8) -0.0009(8)
C4 0.0412(9) 0.0404(9) 0.0461(9) 0.0002(8) 0.0110(8) -0.0008(8)
C5 0.0421(9) 0.0414(9) 0.0479(9) 0.0004(8) 0.0098(8) -0.0008(8)
C6 0.0420(8) 0.0413(8) 0.0477(9) 0.0003(8) 0.0099(8) -0.0008(8)
C7 0.0420(8) 0.0413(8) 0.0477(9) 0.0004(8) 0.0099(8) -0.0008(8)
C8 0.0421(9) 0.0414(9) 0.0479(9) 0.0004(8) 0.0097(8) -0.0008(8)
C9 0.0422(9) 0.0414(9) 0.0479(9) 0.0004(8) 0.0097(8) -0.0008(8)
C10 0.0422(9) 0.0414(9) 0.0479(9) 0.0004(8) 0.0098(8) -0.0008(8)
C11 0.0430(10) 0.0419(10) 0.0485(10) 0.0006(9) 0.0075(9) -0.0008(9)
C12 0.0412(9) 0.0404(9) 0.0461(9) 0.0002(8) 0.0110(8) -0.0008(8)
C13 0.0412(9) 0.0404(9) 0.0462(9) 0.0002(8) 0.0110(8) -0.0008(8)
C14 0.0375(10) 0.0361(10) 0.0310(10) -0.0006(9) 0.0113(9) -0.0006(9)
C15 0.0375(10) 0.0361(10) 0.0310(10) -0.0006(9) 0.0113(9) -0.0006(9)
C16 0.0375(10) 0.0361(10) 0.0310(10) -0.0006(9) 0.0112(9) -0.0006(9)
C17 0.0375(10) 0.0360(10) 0.0310(10) -0.0007(9) 0.0112(9) -0.0006(9)
C18 0.0374(10) 0.0361(10) 0.0310(10) -0.0006(9) 0.0112(9) -0.0006(9)
C19 0.0375(10) 0.0360(10) 0.0310(10) -0.0007(9) 0.0112(9) -0.0006(9)
C20 0.0422(9) 0.0415(9) 0.0480(9) 0.0004(8) 0.0097(8) -0.0008(8)
C21 0.0422(9) 0.0414(9) 0.0480(9) 0.0003(8) 0.0098(8) -0.0008(8)
C22 0.0430(10) 0.0419(10) 0.0485(10) 0.0006(9) 0.0075(9) -0.0008(9)
C23 0.0429(9) 0.0419(9) 0.0484(9) 0.0006(8) 0.0078(8) -0.0008(8)
C24 0.0430(10) 0.0419(10) 0.0485(10) 0.0006(9) 0.0075(9) -0.0008(9)
C26 0.0375(10) 0.0361(10) 0.0310(10) -0.0006(9) 0.0112(9) -0.0006(9)
C27 0.0375(10) 0.0361(10) 0.0310(10) -0.0006(9) 0.0112(9) -0.0006(9)
C28 0.0375(10) 0.0361(10) 0.0310(10) -0.0006(9) 0.0112(9) -0.0006(9)
C29 0.0374(10) 0.0361(10) 0.0310(10) -0.0006(9) 0.0112(9) -0.0006(9)
C30 0.0411(9) 0.0403(9) 0.0460(9) 0.0002(8) 0.0110(8) -0.0008(8)
C31 0.0412(9) 0.0403(9) 0.0460(9) 0.0003(8) 0.0110(8) -0.0008(8)
C32 0.0412(9) 0.0404(9) 0.0462(9) 0.0002(8) 0.0110(8) -0.0008(8)
C33 0.0415(9) 0.0408(9) 0.0465(9) 0.0002(8) 0.0109(8) -0.0008(8)
C34 0.0416(9) 0.0408(9) 0.0465(9) 0.0003(8) 0.0108(8) -0.0009(8)
C35 0.0412(9) 0.0404(9) 0.0461(9) 0.0002(8) 0.0110(8) -0.0008(8)
C36 0.0422(9) 0.0414(9) 0.0480(9) 0.0004(8) 0.0097(8) -0.0008(8)
C37 0.0422(9) 0.0415(9) 0.0481(9) 0.0004(8) 0.0097(8) -0.0009(8)
C38 0.0422(9) 0.0415(9) 0.0481(9) 0.0003(8) 0.0098(8) -0.0009(8)
C39 0.0422(9) 0.0415(9) 0.0481(9) 0.0003(8) 0.0098(8) -0.0008(8)
C40 0.0428(10) 0.0418(10) 0.0484(10) 0.0005(9) 0.0087(9) -0.0008(9)
C41 0.0375(10) 0.0361(10) 0.0310(10) -0.0006(9) 0.0112(9) -0.0006(9)
C42 0.0375(10) 0.0361(10) 0.0310(10) -0.0005(9) 0.0112(9) -0.0006(9)
C43 0.0429(10) 0.0419(10) 0.0485(10) 0.0006(9) 0.0076(9) -0.0008(9)
C44 0.0430(10) 0.0419(10) 0.0485(10) 0.0006(9) 0.0076(9) -0.0007(9)
C45 0.0430(10) 0.0419(10) 0.0485(10) 0.0006(9) 0.0075(9) -0.0007(9)
C46 0.0430(10) 0.0419(10) 0.0485(10) 0.0006(9) 0.0075(9) -0.0008(9)
C47 0.0430(10) 0.0419(10) 0.0485(10) 0.0006(9) 0.0075(9) -0.0008(9)
C48 0.0430(10) 0.0419(10) 0.0485(10) 0.0006(9) 0.0075(9) -0.0008(9)
C49 0.0430(10) 0.0419(10) 0.0485(10) 0.0006(9) 0.0075(9) -0.0008(9)
C50 0.0430(10) 0.0419(10) 0.0485(10) 0.0006(9) 0.0075(9) -0.0008(9)
C51 0.0429(10) 0.0419(10) 0.0486(10) 0.0005(10) 0.0084(9) -0.0008(10)
C52 0.0441(9) 0.0434(9) 0.0495(9) 0.0006(8) 0.0096(8) -0.0008(8)
C53 0.0441(9) 0.0434(9) 0.0495(9) 0.0005(8) 0.0095(8) -0.0008(8)
C54 0.0442(9) 0.0435(9) 0.0496(9) 0.0005(8) 0.0095(8) -0.0008(8)
C55 0.0442(9) 0.0434(9) 0.0495(9) 0.0005(8) 0.0095(8) -0.0008(8)
C56 0.0441(9) 0.0433(9) 0.0494(9) 0.0005(8) 0.0096(8) -0.0008(8)
C57 0.0432(9) 0.0424(9) 0.0487(9) 0.0005(8) 0.0098(8) -0.0008(8)
C58 0.0442(9) 0.0435(9) 0.0496(9) 0.0005(8) 0.0095(8) -0.0007(8)
C59 0.0442(9) 0.0435(9) 0.0496(9) 0.0005(8) 0.0095(8) -0.0007(8)
C60 0.0442(9) 0.0435(9) 0.0496(9) 0.0005(8) 0.0095(8) -0.0008(8)
C61 0.0441(9) 0.0434(9) 0.0495(9) 0.0006(8) 0.0096(8) -0.0008(8)
C62 0.0441(9) 0.0434(9) 0.0495(9) 0.0006(8) 0.0096(8) -0.0008(8)
C63 0.0441(9) 0.0434(9) 0.0495(9) 0.0005(8) 0.0096(8) -0.0008(8)
C64 0.0441(9) 0.0433(9) 0.0495(9) 0.0005(8) 0.0096(8) -0.0008(8)
C71 0.0429(9) 0.0421(9) 0.0482(9) 0.0005(8) 0.0101(8) -0.0008(8)
C0AA 0.0444(15) 0.0438(15) 0.0497(15) 0.0008(15) 0.0096(15) -0.0010(15)
C101 0.0444(15) 0.0437(15) 0.0497(15) 0.0009(15) 0.0096(15) -0.0009(15)
N18 0.0443(13) 0.0436(13) 0.0497(13) 0.0008(12) 0.0096(12) -0.0009(12)
N19 0.050(10) 0.055(10) 0.060(10) 0.008(9) 0.002(9) 0.005(9)

loop_
_atom_type_symbol
_atom_type_description
_atom_type_scat_dispersion_real
_atom_type_scat_dispersion_imag
_atom_type_scat_source
C C 0.0033 0.0016 'International Tables Vol C Tables 4.2.6.8 and 6.1.1.4'
H H 0.0000 0.0000 'International Tables Vol C Tables 4.2.6.8 and 6.1.1.4'
In In -0.7276 1.3100 'International Tables Vol C Tables 4.2.6.8 and 6.1.1.4'
K K 0.2009 0.2494 'International Tables Vol C Tables 4.2.6.8 and 6.1.1.4'
N N 0.0061 0.0033 'International Tables Vol C Tables 4.2.6.8 and 6.1.1.4'
Ni Ni 0.3393 1.1124 'International Tables Vol C Tables 4.2.6.8 and 6.1.1.4'
O O 0.0106 0.0060 'International Tables Vol C Tables 4.2.6.8 and 6.1.1.4'
Sn Sn -0.6537 1.4246 'International Tables Vol C Tables 4.2.6.8 and 6.1.1.4'

loop_
_geom_angle_atom_site_label_1
_geom_angle_atom_site_label_2
_geom_angle_atom_site_label_3
_geom_angle
_geom_angle_site_symmetry_1
_geom_angle_site_symmetry_3
Ni1 Sn1 Sn4 56.54(8) . .
Ni1 Sn1 Sn6 54.45(8) . .
Sn4 Sn1 Sn6 59.61(5) . .
Ni1 Sn1 Sn2 56.56(8) . .
Sn4 Sn1 Sn2 101.29(6) . .
Sn6 Sn1 Sn2 105.52(6) . .
Ni1 Sn1 Sn5 53.66(8) . .
Sn4 Sn1 Sn5 104.82(7) . .
Sn6 Sn1 Sn5 59.75(5) . .
Sn2 Sn1 Sn5 59.25(5) . .
Ni1 Sn1 K1 109.16(11) . .
Sn4 Sn1 K1 122.12(9) . .
Sn6 Sn1 K1 67.79(8) . .
Sn2 Sn1 K1 114.88(9) . .
Sn5 Sn1 K1 63.98(8) . .
Ni1 Sn2 Sn9 53.30(7) . .
Ni1 Sn2 Sn3 53.84(7) . .
Sn9 Sn2 Sn3 70.51(6) . .
Ni1 Sn2 Sn5 53.33(7) . .
Sn9 Sn2 Sn5 73.21(6) . .
Sn3 Sn2 Sn5 106.81(7) . .
Ni1 Sn2 Sn1 53.00(7) . .
Sn9 Sn2 Sn1 106.11(7) . .
Sn3 Sn2 Sn1 72.02(6) . .
Sn5 Sn2 Sn1 60.58(5) . .
Ni1 Sn3 Sn2 58.54(8) . .
Ni1 Sn3 Sn4 58.05(8) . .
Sn2 Sn3 Sn4 106.45(7) . .
Ni1 Sn3 In1 93.55(9) . .
Sn2 Sn3 In1 107.93(7) . .
Sn4 Sn3 In1 109.22(7) . .
Ni1 Sn4 Sn8 53.14(7) . .
Ni1 Sn4 Sn3 53.62(7) . .
Sn8 Sn4 Sn3 68.50(6) . .
Ni1 Sn4 Sn6 53.91(7) . .
Sn8 Sn4 Sn6 75.87(6) . .
Sn3 Sn4 Sn6 107.08(7) . .
Ni1 Sn4 Sn1 53.17(8) . .
Sn8 Sn4 Sn1 106.26(7) . .
Sn3 Sn4 Sn1 71.85(6) . .
Sn6 Sn4 Sn1 60.33(5) . .
Ni1 Sn5 Sn7 57.16(8) . .
Ni1 Sn5 Sn2 56.97(8) . .
Sn7 Sn5 Sn2 101.77(6) . .
Ni1 Sn5 Sn6 54.52(8) . .
Sn7 Sn5 Sn6 59.57(5) . .
Sn2 Sn5 Sn6 106.35(6) . .
Ni1 Sn5 Sn1 53.69(8) . .
Sn7 Sn5 Sn1 105.31(6) . .
Sn2 Sn5 Sn1 60.17(5) . .
Sn6 Sn5 Sn1 59.90(5) . .
Ni1 Sn5 K1 113.81(11) . .
Sn7 Sn5 K1 121.47(9) . .
Sn2 Sn5 K1 120.16(10) . .
Sn6 Sn5 K1 70.08(9) . .
Sn1 Sn5 K1 69.33(9) . .
Ni1 Sn6 Sn7 57.05(8) . .
Ni1 Sn6 Sn4 56.53(8) . .
Sn7 Sn6 Sn4 100.33(6) . .
Ni1 Sn6 Sn5 53.73(8) . .
Sn7 Sn6 Sn5 59.81(5) . .
Sn4 Sn6 Sn5 105.61(6) . .
Ni1 Sn6 Sn1 53.69(8) . .
Sn7 Sn6 Sn1 105.84(6) . .
Sn4 Sn6 Sn1 60.06(5) . .
Sn5 Sn6 Sn1 60.35(5) . .
Ni1 Sn6 K1 107.81(11) . .
Sn7 Sn6 K1 116.20(9) . .
Sn4 Sn6 K1 121.65(9) . .
Sn5 Sn6 K1 63.72(8) . .
Sn1 Sn6 K1 66.83(8) . .
Ni1 Sn7 Sn9 52.92(7) . .
Ni1 Sn7 Sn8 52.61(7) . .
Sn9 Sn7 Sn8 66.36(6) . .
Ni1 Sn7 Sn6 53.99(7) . .
Sn9 Sn7 Sn6 106.65(7) . .
Sn8 Sn7 Sn6 75.58(6) . .
Ni1 Sn7 Sn5 53.31(7) . .
Sn9 Sn7 Sn5 72.86(6) . .
Sn8 Sn7 Sn5 105.87(7) . .
Sn6 Sn7 Sn5 60.62(5) . .
Ni1 Sn8 Sn4 58.63(8) . .
Ni1 Sn8 Sn7 58.44(8) . .
Sn4 Sn8 Sn7 103.70(6) . .
Ni1 Sn8 In1 94.13(8) . .
Sn4 Sn8 In1 109.70(6) . .
Sn7 Sn8 In1 113.35(7) . .
Ni1 Sn8 Sn9 50.27(8) . .
Sn4 Sn8 Sn9 105.12(6) . .
Sn7 Sn8 Sn9 56.67(5) . .
In1 Sn8 Sn9 59.68(5) . .
Ni1 Sn9 Sn2 58.76(8) . .
Ni1 Sn9 Sn7 58.51(8) . .
Sn2 Sn9 Sn7 105.62(6) . .
Ni1 Sn9 In1 92.78(8) . .
Sn2 Sn9 In1 106.59(6) . .
Sn7 Sn9 In1 112.20(7) . .
Ni1 Sn9 Sn8 50.05(8) . .
Sn2 Sn9 Sn8 103.87(6) . .
Sn7 Sn9 Sn8 56.97(5) . .
In1 Sn9 Sn8 58.17(5) . .
Ni2 Sn10 Sn17 53.64(7) . .
Ni2 Sn10 Sn15 53.00(7) . .
Sn17 Sn10 Sn15 66.24(5) . .
Ni2 Sn10 Sn11 56.01(7) . .
Sn17 Sn10 Sn11 107.40(6) . .
Sn15 Sn10 Sn11 59.38(5) . .
Ni2 Sn10 In1 77.51(8) . .
Sn17 Sn10 In1 113.79(6) . .
Sn15 Sn10 In1 118.72(6) . .
Sn11 Sn10 In1 63.82(5) . .
Ni2 Sn10 Sn13 51.81(7) . .
Sn17 Sn10 Sn13 58.11(5) . .
Sn15 Sn10 Sn13 102.80(6) . .
Sn11 Sn10 Sn13 91.09(6) . .
In1 Sn10 Sn13 56.79(5) . .
Ni2 Sn11 Sn14 53.06(7) . .
Ni2 Sn11 Sn15 52.97(7) . .
Sn14 Sn11 Sn15 63.90(5) . .
Ni2 Sn11 Sn12 54.53(7) . .
Sn14 Sn11 Sn12 60.16(5) . .
Sn15 Sn11 Sn12 105.11(6) . .
Ni2 Sn11 Sn10 54.93(7) . .
Sn14 Sn11 Sn10 105.48(6) . .
Sn15 Sn11 Sn10 60.02(5) . .
Sn12 Sn11 Sn10 92.16(6) . .
Ni2 Sn11 In1 74.19(7) . .
Sn14 Sn11 In1 114.29(6) . .
Sn15 Sn11 In1 114.34(6) . .
Sn12 Sn11 In1 57.96(5) . .
Sn10 Sn11 In1 58.42(5) . .
Ni2 Sn11 K2 115.20(11) . 3_667
Sn14 Sn11 K2 72.99(9) . 3_667
Sn15 Sn11 K2 73.87(9) . 3_667
Sn12 Sn11 K2 125.94(10) . 3_667
Sn10 Sn11 K2 126.90(10) . 3_667
In1 Sn11 K2 170.57(10) . 3_667
Ni2 Sn12 Sn16 53.61(7) . .
Ni2 Sn12 Sn14 53.06(7) . .
Sn16 Sn12 Sn14 67.57(5) . .
Ni2 Sn12 In1 78.16(8) . .
Sn16 Sn12 In1 113.43(6) . .
Sn14 Sn12 In1 118.99(6) . .
Ni2 Sn12 Sn11 56.15(7) . .
Sn16 Sn12 Sn11 107.82(6) . .
Sn14 Sn12 Sn11 59.12(5) . .
In1 Sn12 Sn11 64.08(5) . .
Ni2 Sn12 Sn13 51.64(7) . .
Sn16 Sn12 Sn13 57.51(5) . .
Sn14 Sn12 Sn13 102.94(6) . .
In1 Sn12 Sn13 56.77(5) . .
Sn11 Sn12 Sn13 90.71(6) . .
Ni2 Sn13 Sn16 53.34(7) . .
Ni2 Sn13 In1 79.84(8) . .
Sn16 Sn13 In1 113.83(6) . .
Ni2 Sn13 Sn17 53.28(7) . .
Sn16 Sn13 Sn17 75.07(6) . .
In1 Sn13 Sn17 114.29(6) . .
Ni2 Sn13 Sn10 53.41(7) . .
Sn16 Sn13 Sn10 106.25(6) . .
In1 Sn13 Sn10 59.24(5) . .
Sn17 Sn13 Sn10 56.17(5) . .
Ni2 Sn13 Sn12 52.73(7) . .
Sn16 Sn13 Sn12 56.15(5) . .
In1 Sn13 Sn12 58.54(5) . .
Sn17 Sn13 Sn12 105.55(6) . .
Sn10 Sn13 Sn12 85.97(5) . .
Ni2 Sn14 Sn18 58.17(7) . .
Ni2 Sn14 Sn11 57.59(7) . .
Sn18 Sn14 Sn11 107.91(6) . .
Ni2 Sn14 Sn12 55.88(7) . .
Sn18 Sn14 Sn12 104.20(6) . .
Sn11 Sn14 Sn12 60.72(5) . .
Ni2 Sn14 Sn15 51.68(7) . .
Sn18 Sn14 Sn15 58.10(5) . .
Sn11 Sn14 Sn15 58.23(5) . .
Sn12 Sn14 Sn15 101.47(6) . .
Ni2 Sn14 K2 109.34(11) . 3_667
Sn18 Sn14 K2 116.86(9) . 3_667
Sn11 Sn14 K2 61.70(9) . 3_667
Sn12 Sn14 K2 116.51(9) . 3_667
Sn15 Sn14 K2 67.69(9) . 3_667
Ni2 Sn15 Sn18 58.00(7) . .
Ni2 Sn15 Sn11 57.40(7) . .
Sn18 Sn15 Sn11 107.33(6) . .
Ni2 Sn15 Sn10 56.29(7) . .
Sn18 Sn15 Sn10 104.79(6) . .
Sn11 Sn15 Sn10 60.59(5) . .
Ni2 Sn15 Sn14 51.60(7) . .
Sn18 Sn15 Sn14 57.80(5) . .
Sn11 Sn15 Sn14 57.86(5) . .
Sn10 Sn15 Sn14 101.55(6) . .
Ni2 Sn15 Sn17 49.93(7) . .
Sn18 Sn15 Sn17 56.15(5) . .
Sn11 Sn15 Sn17 100.32(6) . .
Sn10 Sn15 Sn17 55.32(5) . .
Sn14 Sn15 Sn17 94.44(5) . .
Ni2 Sn15 K2 107.96(11) . 3_667
Sn18 Sn15 K2 115.30(9) . 3_667
Sn11 Sn15 K2 60.99(9) . 3_667
Sn10 Sn15 K2 116.01(9) . 3_667
Sn14 Sn15 K2 66.16(8) . 3_667
Sn17 Sn15 K2 157.89(9) . 3_667
Ni2 Sn16 Sn12 57.62(8) . .
Ni2 Sn16 Sn18 59.11(8) . .
Sn12 Sn16 Sn18 107.96(6) . .
Ni2 Sn16 Sn13 56.03(7) . .
Sn12 Sn16 Sn13 66.34(5) . .
Sn18 Sn16 Sn13 102.38(6) . .
Ni2 Sn17 Sn10 58.05(8) . .
Ni2 Sn17 Sn18 58.96(8) . .
Sn10 Sn17 Sn18 108.78(6) . .
Ni2 Sn17 Sn13 55.75(7) . .
Sn10 Sn17 Sn13 65.72(5) . .
Sn18 Sn17 Sn13 101.85(6) . .
Ni2 Sn17 Sn15 50.72(7) . .
Sn10 Sn17 Sn15 58.44(5) . .
Sn18 Sn17 Sn15 57.58(5) . .
Sn13 Sn17 Sn15 102.65(6) . .
Ni2 Sn18 Sn16 52.77(7) . .
Ni2 Sn18 Sn17 52.84(7) . .
Sn16 Sn18 Sn17 76.02(6) . .
Ni2 Sn18 Sn14 52.98(7) . .
Sn16 Sn18 Sn14 67.85(5) . .
Sn17 Sn18 Sn14 105.23(6) . .
Ni2 Sn18 Sn15 52.93(7) . .
Sn16 Sn18 Sn15 105.35(6) . .
Sn17 Sn18 Sn15 66.27(5) . .
Sn14 Sn18 Sn15 64.10(5) . .
Sn13 In1 Sn12 64.69(5) . .
Sn13 In1 Sn10 63.97(5) . .
Sn12 In1 Sn10 91.74(6) . .
Sn13 In1 Sn3 174.61(7) . .
Sn12 In1 Sn3 117.95(6) . .
Sn10 In1 Sn3 110.81(6) . .
Sn13 In1 Sn8 114.81(6) . .
Sn12 In1 Sn8 162.78(7) . .
Sn10 In1 Sn8 103.48(6) . .
Sn3 In1 Sn8 64.24(5) . .
Sn13 In1 Sn9 119.50(6) . .
Sn12 In1 Sn9 102.35(6) . .
Sn10 In1 Sn9 165.60(7) . .
Sn3 In1 Sn9 65.17(5) . .
Sn8 In1 Sn9 62.15(5) . .
Sn13 In1 Sn11 91.72(6) . .
Sn12 In1 Sn11 57.97(5) . .
Sn10 In1 Sn11 57.77(5) . .
Sn3 In1 Sn11 86.22(6) . .
Sn8 In1 Sn11 137.68(7) . .
Sn9 In1 Sn11 133.06(6) . .
Sn8 Ni1 Sn9 79.68(10) . .
Sn8 Ni1 Sn3 81.30(10) . .
Sn9 Ni1 Sn3 83.23(10) . .
Sn8 Ni1 Sn5 138.40(13) . .
Sn9 Ni1 Sn5 87.80(10) . .
Sn3 Ni1 Sn5 136.66(13) . .
Sn8 Ni1 Sn1 138.43(13) . .
Sn9 Ni1 Sn1 137.99(13) . .
Sn3 Ni1 Sn1 86.29(10) . .
Sn5 Ni1 Sn1 72.66(9) . .
Sn8 Ni1 Sn6 91.00(10) . .
Sn9 Ni1 Sn6 137.06(13) . .
Sn3 Ni1 Sn6 137.03(13) . .
Sn5 Ni1 Sn6 71.74(9) . .
Sn1 Ni1 Sn6 71.86(9) . .
Sn8 Ni1 Sn4 68.24(9) . .
Sn9 Ni1 Sn4 139.44(12) . .
Sn3 Ni1 Sn4 68.33(9) . .
Sn5 Ni1 Sn4 132.72(12) . .
Sn1 Ni1 Sn4 70.29(9) . .
Sn6 Ni1 Sn4 69.56(9) . .
Sn8 Ni1 Sn2 136.84(12) . .
Sn9 Ni1 Sn2 67.93(9) . .
Sn3 Ni1 Sn2 67.63(9) . .
Sn5 Ni1 Sn2 69.70(9) . .
Sn1 Ni1 Sn2 70.44(9) . .
Sn6 Ni1 Sn2 132.15(12) . .
Sn4 Ni1 Sn2 121.58(12) . .
Sn8 Ni1 Sn7 68.95(9) . .
Sn9 Ni1 Sn7 68.57(9) . .
Sn3 Ni1 Sn7 141.73(13) . .
Sn5 Ni1 Sn7 69.53(9) . .
Sn1 Ni1 Sn7 131.97(12) . .
Sn6 Ni1 Sn7 68.97(9) . .
Sn4 Ni1 Sn7 118.28(12) . .
Sn2 Ni1 Sn7 120.12(12) . .
Sn16 Ni2 Sn17 91.71(10) . .
Sn16 Ni2 Sn14 81.27(9) . .
Sn17 Ni2 Sn14 135.92(12) . .
Sn16 Ni2 Sn15 136.52(12) . .
Sn17 Ni2 Sn15 79.34(9) . .
Sn14 Ni2 Sn15 76.71(9) . .
Sn16 Ni2 Sn13 70.64(9) . .
Sn17 Ni2 Sn13 70.97(9) . .
Sn14 Ni2 Sn13 142.37(13) . .
Sn15 Ni2 Sn13 140.80(12) . .
Sn16 Ni2 Sn12 68.78(8) . .
Sn17 Ni2 Sn12 145.46(13) . .
Sn14 Ni2 Sn12 71.06(8) . .
Sn15 Ni2 Sn12 134.43(12) . .
Sn13 Ni2 Sn12 75.63(9) . .
Sn16 Ni2 Sn10 144.24(12) . .
Sn17 Ni2 Sn10 68.31(8) . .
Sn14 Ni2 Sn10 133.79(12) . .
Sn15 Ni2 Sn10 70.72(8) . .
Sn13 Ni2 Sn10 74.78(9) . .
Sn12 Ni2 Sn10 111.11(11) . .
Sn16 Ni2 Sn11 134.61(12) . .
Sn17 Ni2 Sn11 133.42(12) . .
Sn14 Ni2 Sn11 69.35(8) . .
Sn15 Ni2 Sn11 69.63(8) . .
Sn13 Ni2 Sn11 114.25(11) . .
Sn12 Ni2 Sn11 69.32(8) . .
Sn10 Ni2 Sn11 69.06(8) . .
Sn16 Ni2 Sn18 68.12(8) . .
Sn17 Ni2 Sn18 68.20(8) . .
Sn14 Ni2 Sn18 68.85(8) . .
Sn15 Ni2 Sn18 69.07(8) . .
Sn13 Ni2 Sn18 119.54(11) . .
Sn12 Ni2 Sn18 124.15(11) . .
Sn10 Ni2 Sn18 124.65(11) . .
Sn11 Ni2 Sn18 126.22(11) . .
O18 K1 O14 116.4(5) . .
O18 K1 O16 116.6(5) . .
O14 K1 O16 117.6(5) . .
O18 K1 O15 148.9(4) . .
O14 K1 O15 58.7(4) . .
O16 K1 O15 59.0(4) . .
O18 K1 O19 58.3(4) . .
O14 K1 O19 58.2(4) . .
O16 K1 O19 151.6(4) . .
O15 K1 O19 109.5(4) . .
O18 K1 O17 59.1(4) . .
O14 K1 O17 154.3(4) . .
O16 K1 O17 57.7(4) . .
O15 K1 O17 110.6(4) . .
O19 K1 O17 112.4(4) . .
O18 K1 Sn5 90.6(3) . .
O14 K1 Sn5 125.9(3) . .
O16 K1 Sn5 83.3(3) . .
O15 K1 Sn5 117.6(3) . .
O19 K1 Sn5 122.9(3) . .
O17 K1 Sn5 79.7(3) . .
O18 K1 Sn1 128.7(3) . .
O14 K1 Sn1 82.3(3) . .
O16 K1 Sn1 89.1(3) . .
O15 K1 Sn1 82.2(3) . .
O19 K1 Sn1 116.2(3) . .
O17 K1 Sn1 121.1(3) . .
Sn5 K1 Sn1 46.69(7) . .
O18 K1 Sn6 86.0(3) . .
O14 K1 Sn6 87.6(3) . .
O16 K1 Sn6 126.2(3) . .
O15 K1 Sn6 122.4(3) . .
O19 K1 Sn6 82.2(3) . .
O17 K1 Sn6 115.9(3) . .
Sn5 K1 Sn6 46.19(7) . .
Sn1 K1 Sn6 45.37(6) . .
O12 K2 O10 116.7(5) . .
O12 K2 O13 59.8(5) . .
O10 K2 O13 157.3(5) . .
O12 K2 O8 118.5(5) . .
O10 K2 O8 119.1(5) . .
O13 K2 O8 58.7(5) . .
O12 K2 O9 155.6(5) . .
O10 K2 O9 59.3(5) . .
O13 K2 O9 113.5(5) . .
O8 K2 O9 59.8(5) . .
O12 K2 O11 58.4(5) . .
O10 K2 O11 58.3(5) . .
O13 K2 O11 113.8(5) . .
O8 K2 O11 157.1(5) . .
O9 K2 O11 112.6(5) . .
O12 K2 Sn11 124.2(4) . 3_667
O10 K2 Sn11 87.3(3) . 3_667
O13 K2 Sn11 113.6(4) . 3_667
O8 K2 Sn11 82.5(3) . 3_667
O9 K2 Sn11 80.2(3) . 3_667
O11 K2 Sn11 118.8(4) . 3_667
O12 K2 Sn14 84.8(4) . 3_667
O10 K2 Sn14 85.7(3) . 3_667
O13 K2 Sn14 115.1(4) . 3_667
O8 K2 Sn14 122.6(4) . 3_667
O9 K2 Sn14 117.4(4) . 3_667
O11 K2 Sn14 80.3(3) . 3_667
Sn11 K2 Sn14 45.31(7) 3_667 3_667
O12 K2 Sn15 84.5(4) . 3_667
O10 K2 Sn15 126.9(4) . 3_667
O13 K2 Sn15 75.8(3) . 3_667
O8 K2 Sn15 82.3(3) . 3_667
O9 K2 Sn15 117.8(4) . 3_667
O11 K2 Sn15 118.3(4) . 3_667
Sn11 K2 Sn15 45.14(7) 3_667 3_667
Sn14 K2 Sn15 46.15(7) 3_667 3_667
O4 K3 O1 120.4(5) . .
O4 K3 O3 62.7(5) . .
O1 K3 O3 173.6(5) . .
O4 K3 O25 121.0(5) . .
O1 K3 O25 118.0(5) . .
O3 K3 O25 60.0(5) . .
O4 K3 O5 61.1(5) . .
O1 K3 O5 59.8(5) . .
O3 K3 O5 122.3(5) . .
O25 K3 O5 177.6(5) . .
O4 K3 O2 174.5(5) . .
O1 K3 O2 60.8(5) . .
O3 K3 O2 115.4(5) . .
O25 K3 O2 58.9(5) . .
O5 K3 O2 119.1(5) . .
O4 K3 N1 101.2(5) . .
O1 K3 N1 81.8(5) . .
O3 K3 N1 92.2(5) . .
O25 K3 N1 94.1(5) . .
O5 K3 N1 86.3(5) . .
O2 K3 N1 73.5(5) . .
O4 K3 N2 70.9(5) . .
O1 K3 N2 104.2(5) . .
O3 K3 N2 82.1(5) . .
O25 K3 N2 88.2(5) . .
O5 K3 N2 91.7(5) . .
O2 K3 N2 114.3(5) . .
N1 K3 N2 171.8(6) . .
O30 K4 O21 120.2(5) . .
O30 K4 O24 62.7(5) . .
O21 K4 O24 172.8(5) . .
O30 K4 O20 61.7(5) . .
O21 K4 O20 59.6(5) . .
O24 K4 O20 121.5(5) . .
O30 K4 O22 178.6(5) . .
O21 K4 O22 58.5(5) . .
O24 K4 O22 118.6(5) . .
O20 K4 O22 117.2(5) . .
O30 K4 N4 95.4(6) . .
O21 K4 N4 68.7(5) . .
O24 K4 N4 118.3(6) . .
O20 K4 N4 83.9(5) . .
O22 K4 N4 83.4(5) . .
O30 K4 N18 104.3(8) . .
O21 K4 N18 85.6(7) . .
O24 K4 N18 87.2(7) . .
O20 K4 N18 89.6(8) . .
O22 K4 N18 76.5(8) . .
N4 K4 N18 153.2(8) . .
O30 K4 C52 105.8(5) . .
O21 K4 C52 133.6(6) . .
O24 K4 C52 43.2(5) . .
O20 K4 C52 160.0(6) . .
O22 K4 C52 75.5(5) . .
N4 K4 C52 114.0(6) . .
N18 K4 C52 78.1(8) . .
O6 K5 O7 59.6(5) . .
O6 K5 O27 114.3(5) . .
O7 K5 O27 167.5(5) . .
O6 K5 O28 167.9(5) . .
O7 K5 O28 122.0(5) . .
O27 K5 O28 61.4(5) . .
O6 K5 O29 119.2(5) . .
O7 K5 O29 62.0(5) . .
O27 K5 O29 119.1(5) . .
O28 K5 O29 60.1(5) . .
O6 K5 O26 59.9(5) . .
O7 K5 O26 118.4(5) . .
O27 K5 O26 59.3(5) . .
O28 K5 O26 119.6(5) . .
O29 K5 O26 174.8(5) . .
O6 K5 N3 69.8(5) . .
O7 K5 N3 88.6(5) . .
O27 K5 N3 79.0(5) . .
O28 K5 N3 98.1(5) . .
O29 K5 N3 93.5(5) . .
O26 K5 N3 81.3(5) . .
C8 O1 C9 112.5(18) . .
C8 O1 K3 117.9(13) . .
C9 O1 K3 114.2(13) . .
C20 O2 C36 112.5(18) . .
C20 O2 K3 113.2(13) . .
C36 O2 K3 111.7(13) . .
C39 O3 C21 111.3(17) . .
C39 O3 K3 112.4(13) . .
C21 O3 K3 111.9(13) . .
C5 O4 C10 107.8(17) . .
C5 O4 K3 122.2(13) . .
C10 O4 K3 114.3(13) . .
C7 O5 C6 112.8(18) . .
C7 O5 K3 112.5(13) . .
C6 O5 K3 109.4(13) . .
C11 O6 C46 112.7(17) . .
C11 O6 K5 116.2(14) . .
C46 O6 K5 118.8(13) . .
C22 O7 C45 109.0(17) . .
C22 O7 K5 113.9(13) . .
C45 O7 K5 115.3(12) . .
C3 O8 C34 113.1(17) . .
C3 O8 K2 117.9(13) . .
C34 O8 K2 116.7(13) . .
C2 O9 C33 111.6(18) . .
C2 O9 K2 110.2(13) . .
C33 O9 K2 109.9(13) . .
C32 O10 C1 112.9(17) . .
C32 O10 K2 119.3(13) . .
C1 O10 K2 118.1(13) . .
C12 O11 C31 109.3(17) . .
C12 O11 K2 112.3(13) . .
C31 O11 K2 109.5(13) . .
C35 O12 C30 113.6(18) . .
C35 O12 K2 119.1(13) . .
C30 O12 K2 120.4(13) . .
C13 O13 C4 108.4(17) . .
C13 O13 K2 112.8(13) . .
C4 O13 K2 112.4(13) . .
C18 O14 C17 113.7(16) . .
C18 O14 K1 120.7(12) . .
C17 O14 K1 119.3(12) . .
C28 O15 C29 113.5(16) . .
C28 O15 K1 105.6(12) . .
C29 O15 K1 107.7(12) . .
C14 O16 C42 113.2(16) . .
C14 O16 K1 119.4(12) . .
C42 O16 K1 119.3(12) . .
C15 O17 C26 112.7(16) . .
C15 O17 K1 107.8(12) . .
C26 O17 K1 104.8(12) . .
C27 O18 C16 110.9(16) . .
C27 O18 K1 122.7(12) . .
C16 O18 K1 118.2(12) . .
C41 O19 C19 112.4(16) . .
C41 O19 K1 106.6(12) . .
C19 O19 K1 103.3(11) . .
C56 O20 C59 116.7(17) . .
C56 O20 K4 111.0(13) . .
C59 O20 K4 108.8(13) . .
C64 O21 C55 116.0(18) . .
C64 O21 K4 119.4(15) . .
C55 O21 K4 114.7(13) . .
C61 O22 C63 117.0(19) . .
C61 O22 K4 115.2(16) . .
C63 O22 K4 114.8(14) . .
C52 O23 C62 112.8(18) . .
C60 O24 C53 117.7(17) . .
C60 O24 K4 114.7(13) . .
C53 O24 K4 111.6(13) . .
C38 O25 C37 112.4(18) . .
C38 O25 K3 115.3(13) . .
C37 O25 K3 118.6(13) . .
C24 O26 C47 105.4(17) . .
C24 O26 K5 113.9(13) . .
C47 O26 K5 117.4(13) . .
C48 O27 C49 113.7(18) . .
C48 O27 K5 115.7(13) . .
C49 O27 K5 112.2(13) . .
C23 O28 C50 110.4(18) . .
C23 O28 K5 114.6(14) . .
C50 O28 K5 113.0(13) . .
C43 O29 C44 114.0(18) . .
C43 O29 K5 111.8(13) . .
C44 O29 K5 109.0(13) . .
C58 O30 C54 119.2(18) . .
C58 O30 K4 116.7(14) . .
C54 O30 K4 115.5(12) . .
C40 N1 K3 114.5(15) . .
C40 N1 H1A 108.6 . .
K3 N1 H1A 108.6 . .
C40 N1 H1B 108.6 . .
K3 N1 H1B 108.6 . .
H1A N1 H1B 107.6 . .
C71 N2 K3 117.3(15) . .
C71 N2 H2A 108.0 . .
K3 N2 H2A 108.0 . .
C71 N2 H2B 108.0 . .
K3 N2 H2B 108.0 . .
H2A N2 H2B 107.2 . .
C51 N3 K5 152.7(15) . .
C57 N4 K4 104.1(14) . .
C57 N4 H4A 110.9 . .
K4 N4 H4A 110.9 . .
C57 N4 H4B 110.9 . .
K4 N4 H4B 110.9 . .
H4A N4 H4B 108.9 . .
O10 C1 C33 109.6(19) . .
O10 C1 H1C 109.8 . .
C33 C1 H1C 109.8 . .
O10 C1 H1D 109.8 . .
C33 C1 H1D 109.8 . .
H1C C1 H1D 108.2 . .
O9 C2 C34 107.6(19) . .
O9 C2 H2C 110.2 . .
C34 C2 H2C 110.2 . .
O9 C2 H2D 110.2 . .
C34 C2 H2D 110.2 . .
H2C C2 H2D 108.5 . .
O8 C3 C13 108.7(19) . .
O8 C3 H3A 110.0 . .
C13 C3 H3A 110.0 . .
O8 C3 H3B 110.0 . .
C13 C3 H3B 110.0 . .
H3A C3 H3B 108.3 . .
O13 C4 C35 106.9(19) . .
O13 C4 H4C 110.3 . .
C35 C4 H4C 110.3 . .
O13 C4 H4D 110.3 . .
C35 C4 H4D 110.3 . .
H4C C4 H4D 108.6 . .
O4 C5 C6 105.2(19) . .
O4 C5 H5A 110.7 . .
C6 C5 H5A 110.7 . .
O4 C5 H5B 110.7 . .
C6 C5 H5B 110.7 . .
H5A C5 H5B 108.8 . .
O5 C6 C5 107.8(19) . .
O5 C6 H6A 110.1 . .
C5 C6 H6A 110.1 . .
O5 C6 H6B 110.1 . .
C5 C6 H6B 110.1 . .
H6A C6 H6B 108.5 . .
O5 C7 C8 108(2) . .
O5 C7 H7A 110.2 . .
C8 C7 H7A 110.2 . .
O5 C7 H7B 110.2 . .
C8 C7 H7B 110.2 . .
H7A C7 H7B 108.5 . .
O1 C8 C7 109(2) . .
O1 C8 H8A 109.8 . .
C7 C8 H8A 109.8 . .
O1 C8 H8B 109.8 . .
C7 C8 H8B 109.8 . .
H8A C8 H8B 108.3 . .
O1 C9 C36 110(2) . .
O1 C9 H9A 109.6 . .
C36 C9 H9A 109.6 . .
O1 C9 H9B 109.6 . .
C36 C9 H9B 109.6 . .
H9A C9 H9B 108.2 . .
O4 C10 C21 108.5(19) . .
O4 C10 H10A 110.0 . .
C21 C10 H10A 110.0 . .
O4 C10 H10B 110.0 . .
C21 C10 H10B 110.0 . .
H10A C10 H10B 108.4 . .
O6 C11 C24 107.9(19) . .
O6 C11 H11A 110.1 . .
C24 C11 H11A 110.1 . .
O6 C11 H11B 110.1 . .
C24 C11 H11B 110.1 . .
H11A C11 H11B 108.4 . .
O11 C12 C32 109(2) . .
O11 C12 H12A 110.0 . .
C32 C12 H12A 110.0 . .
O11 C12 H12B 110.0 . .
C32 C12 H12B 110.0 . .
H12A C12 H12B 108.4 . .
O13 C13 C3 107.1(19) . .
O13 C13 H13A 110.3 . .
C3 C13 H13A 110.3 . .
O13 C13 H13B 110.3 . .
C3 C13 H13B 110.3 . .
H13A C13 H13B 108.5 . .
O16 C14 C28 110.1(18) . .
O16 C14 H14A 109.6 . .
C28 C14 H14A 109.6 . .
O16 C14 H14B 109.6 . .
C28 C14 H14B 109.6 . .
H14A C14 H14B 108.2 . .
O17 C15 C42 108.8(18) . .
O17 C15 H15A 109.9 . .
C42 C15 H15A 109.9 . .
O17 C15 H15B 109.9 . .
C42 C15 H15B 109.9 . .
H15A C15 H15B 108.3 . .
O18 C16 C26 108.8(17) . .
O18 C16 H16A 109.9 . .
C26 C16 H16A 109.9 . .
O18 C16 H16B 109.9 . .
C26 C16 H16B 109.9 . .
H16A C16 H16B 108.3 . .
C19 C17 O14 112.5(19) . .
C19 C17 H17A 109.1 . .
O14 C17 H17A 109.1 . .
C19 C17 H17B 109.1 . .
O14 C17 H17B 109.1 . .
H17A C17 H17B 107.8 . .
O14 C18 C29 108.5(18) . .
O14 C18 H18C 110.0 . .
C29 C18 H18C 110.0 . .
O14 C18 H18D 110.0 . .
C29 C18 H18D 110.0 . .
H18C C18 H18D 108.4 . .
C17 C19 O19 109.6(18) . .
C17 C19 H19C 109.8 . .
O19 C19 H19C 109.8 . .
C17 C19 H19D 109.8 . .
O19 C19 H19D 109.8 . .
H19C C19 H19D 108.2 . .
O2 C20 C37 110(2) . .
O2 C20 H20 124.9 . .
C37 C20 H20 124.9 . .
O3 C21 C10 109(2) . .
O3 C21 H21A 109.8 . .
C10 C21 H21A 109.8 . .
O3 C21 H21B 109.8 . .
C10 C21 H21B 109.8 . .
H21A C21 H21B 108.3 . .
O7 C22 C46 104.2(19) . .
O7 C22 H22A 110.9 . .
C46 C22 H22A 110.9 . .
O7 C22 H22B 110.9 . .
C46 C22 H22B 110.9 . .
H22A C22 H22B 108.9 . .
O28 C23 C43 111(2) . .
O28 C23 H23A 109.5 . .
C43 C23 H23A 109.5 . .
O28 C23 H23B 109.5 . .
C43 C23 H23B 109.5 . .
H23A C23 H23B 108.0 . .
O26 C24 C11 106.8(19) . .
O26 C24 H24A 110.4 . .
C11 C24 H24A 110.4 . .
O26 C24 H24B 110.4 . .
C11 C24 H24B 110.4 . .
H24A C24 H24B 108.6 . .
O17 C26 C16 107.0(18) . .
O17 C26 H26A 110.3 . .
C16 C26 H26A 110.3 . .
O17 C26 H26B 110.3 . .
C16 C26 H26B 110.3 . .
H26A C26 H26B 108.6 . .
O18 C27 C41 104.4(17) . .
O18 C27 H27A 110.9 . .
C41 C27 H27A 110.9 . .
O18 C27 H27B 110.9 . .
C41 C27 H27B 110.9 . .
H27A C27 H27B 108.9 . .
O15 C28 C14 111.3(18) . .
O15 C28 H28A 109.4 . .
C14 C28 H28A 109.4 . .
O15 C28 H28B 109.4 . .
C14 C28 H28B 109.4 . .
H28A C28 H28B 108.0 . .
O15 C29 C18 109.1(18) . .
O15 C29 H29A 109.9 . .
C18 C29 H29A 109.9 . .
O15 C29 H29B 109.9 . .
C18 C29 H29B 109.9 . .
H29A C29 H29B 108.3 . .
O12 C30 C31 107.7(19) . .
O12 C30 H30A 110.2 . .
C31 C30 H30A 110.2 . .
O12 C30 H30B 110.2 . .
C31 C30 H30B 110.2 . .
H30A C30 H30B 108.5 . .
O11 C31 C30 107.9(19) . .
O11 C31 H31A 110.1 . .
C30 C31 H31A 110.1 . .
O11 C31 H31B 110.1 . .
C30 C31 H31B 110.1 . .
H31A C31 H31B 108.4 . .
O10 C32 C12 111(2) . .
O10 C32 H32A 109.4 . .
C12 C32 H32A 109.4 . .
O10 C32 H32B 109.4 . .
C12 C32 H32B 109.4 . .
H32A C32 H32B 108.0 . .
O9 C33 C1 109(2) . .
O9 C33 H33A 110.0 . .
C1 C33 H33A 110.0 . .
O9 C33 H33B 110.0 . .
C1 C33 H33B 110.0 . .
H33A C33 H33B 108.4 . .
O8 C34 C2 109.4(19) . .
O8 C34 H34A 109.8 . .
C2 C34 H34A 109.8 . .
O8 C34 H34B 109.8 . .
C2 C34 H34B 109.8 . .
H34A C34 H34B 108.2 . .
O12 C35 C4 110.4(19) . .
O12 C35 H35A 109.6 . .
C4 C35 H35A 109.6 . .
O12 C35 H35B 109.6 . .
C4 C35 H35B 109.6 . .
H35A C35 H35B 108.1 . .
O2 C36 C9 111(2) . .
O2 C36 H36A 109.4 . .
C9 C36 H36A 109.4 . .
O2 C36 H36B 109.4 . .
C9 C36 H36B 109.4 . .
H36A C36 H36B 108.0 . .
O25 C37 C20 105.8(19) . .
O25 C37 H37A 110.6 . .
C20 C37 H37A 110.6 . .
O25 C37 H37B 110.6 . .
C20 C37 H37B 110.6 . .
H37A C37 H37B 108.7 . .
O25 C38 C39 111(2) . .
O25 C38 H38A 109.5 . .
C39 C38 H38A 109.5 . .
O25 C38 H38B 109.5 . .
C39 C38 H38B 109.5 . .
H38A C38 H38B 108.1 . .
O3 C39 C38 108(2) . .
O3 C39 H39A 110.1 . .
C38 C39 H39A 110.1 . .
O3 C39 H39B 110.1 . .
C38 C39 H39B 110.1 . .
H39A C39 H39B 108.4 . .
N1 C40 C51 108(2) . .
N1 C40 H40A 110.1 . .
C51 C40 H40A 110.1 . .
N1 C40 H40B 110.1 . .
C51 C40 H40B 110.1 . .
H40A C40 H40B 108.4 . .
O19 C41 C27 110.5(18) . .
O19 C41 H41A 109.6 . .
C27 C41 H41A 109.6 . .
O19 C41 H41B 109.6 . .
C27 C41 H41B 109.6 . .
H41A C41 H41B 108.1 . .
C15 C42 O16 109.7(18) . .
C15 C42 H42A 109.7 . .
O16 C42 H42A 109.7 . .
C15 C42 H42B 109.7 . .
O16 C42 H42B 109.7 . .
H42A C42 H42B 108.2 . .
O29 C43 C23 109(2) . .
O29 C43 H43A 109.9 . .
C23 C43 H43A 109.9 . .
O29 C43 H43B 109.9 . .
C23 C43 H43B 109.9 . .
H43A C43 H43B 108.3 . .
C45 C44 O29 110(2) . .
C45 C44 H44A 109.8 . .
O29 C44 H44A 109.8 . .
C45 C44 H44B 109.8 . .
O29 C44 H44B 109.8 . .
H44A C44 H44B 108.2 . .
C44 C45 O7 108.2(19) . .
C44 C45 H45A 110.1 . .
O7 C45 H45A 110.1 . .
C44 C45 H45B 110.1 . .
O7 C45 H45B 110.1 . .
H45A C45 H45B 108.4 . .
O6 C46 C22 107.7(19) . .
O6 C46 H46A 110.2 . .
C22 C46 H46A 110.2 . .
O6 C46 H46B 110.2 . .
C22 C46 H46B 110.2 . .
H46A C46 H46B 108.5 . .
O26 C47 C48 105.7(19) . .
O26 C47 H47A 110.6 . .
C48 C47 H47A 110.6 . .
O26 C47 H47B 110.6 . .
C48 C47 H47B 110.6 . .
H47A C47 H47B 108.7 . .
O27 C48 C47 111(2) . .
O27 C48 H48A 109.5 . .
C47 C48 H48A 109.5 . .
O27 C48 H48B 109.5 . .
C47 C48 H48B 109.5 . .
H48A C48 H48B 108.1 . .
O27 C49 C50 111(2) . .
O27 C49 H49A 109.5 . .
C50 C49 H49A 109.5 . .
O27 C49 H49B 109.5 . .
C50 C49 H49B 109.5 . .
H49A C49 H49B 108.1 . .
O28 C50 C49 103.7(19) . .
O28 C50 H50A 111.0 . .
C49 C50 H50A 111.0 . .
O28 C50 H50B 111.0 . .
C49 C50 H50B 111.0 . .
H50A C50 H50B 109.0 . .
N3 C51 C40 109.1(19) . .
N3 C51 H51A 109.9 . .
C40 C51 H51A 109.9 . .
N3 C51 H51B 109.9 . .
C40 C51 H51B 109.9 . .
H51A C51 H51B 108.3 . .
O23 C52 C53 113(2) . .
O23 C52 K4 46.5(12) . .
C53 C52 K4 80.2(14) . .
O23 C52 H52A 109.0 . .
C53 C52 H52A 109.0 . .
K4 C52 H52A 91.1 . .
O23 C52 H52B 109.0 . .
C53 C52 H52B 109.0 . .
K4 C52 H52B 154.1 . .
H52A C52 H52B 107.8 . .
C52 C53 O24 115(2) . .
C52 C53 H53A 108.5 . .
O24 C53 H53A 108.5 . .
C52 C53 H53B 108.5 . .
O24 C53 H53B 108.5 . .
H53A C53 H53B 107.5 . .
C60 C54 O30 114.4(19) . .
C60 C54 H54A 108.7 . .
O30 C54 H54A 108.7 . .
C60 C54 H54B 108.7 . .
O30 C54 H54B 108.7 . .
H54A C54 H54B 107.6 . .
C56 C55 O21 109(2) . .
C56 C55 H55A 109.8 . .
O21 C55 H55A 109.8 . .
C56 C55 H55B 109.8 . .
O21 C55 H55B 109.8 . .
H55A C55 H55B 108.3 . .
C55 C56 O20 111(2) . .
C55 C56 H56A 109.4 . .
O20 C56 H56A 109.4 . .
C55 C56 H56B 109.4 . .
O20 C56 H56B 109.4 . .
H56A C56 H56B 108.0 . .
N4 C57 C71 109(2) . .
N4 C57 H57A 109.8 . .
C71 C57 H57A 109.8 . .
N4 C57 H57B 109.8 . .
C71 C57 H57B 109.8 . .
H57A C57 H57B 108.3 . .
O30 C58 C59 117(2) . .
O30 C58 H58A 108.0 . .
C59 C58 H58A 108.0 . .
O30 C58 H58B 108.0 . .
C59 C58 H58B 108.0 . .
H58A C58 H58B 107.2 . .
C58 C59 O20 113(2) . .
C58 C59 H59A 108.9 . .
O20 C59 H59A 108.9 . .
C58 C59 H59B 108.9 . .
O20 C59 H59B 108.9 . .
H59A C59 H59B 107.8 . .
C54 C60 O24 113(2) . .
C54 C60 H60A 108.9 . .
O24 C60 H60A 108.9 . .
C54 C60 H60B 108.9 . .
O24 C60 H60B 108.9 . .
H60A C60 H60B 107.7 . .
O22 C61 C62 125(2) . .
O22 C61 H61A 106.1 . .
C62 C61 H61A 106.1 . .
O22 C61 H61B 106.1 . .
C62 C61 H61B 106.1 . .
H61A C61 H61B 106.3 . .
C61 C62 O23 105.6(19) . .
C61 C62 H62A 110.6 . .
O23 C62 H62A 110.6 . .
C61 C62 H62B 110.6 . .
O23 C62 H62B 110.6 . .
H62A C62 H62B 108.8 . .
O22 C63 C64 109(2) . .
O22 C63 H63A 109.8 . .
C64 C63 H63A 109.8 . .
O22 C63 H63B 109.8 . .
C64 C63 H63B 109.8 . .
H63A C63 H63B 108.3 . .
O21 C64 C63 112(2) . .
O21 C64 H64A 109.2 . .
C63 C64 H64A 109.2 . .
O21 C64 H64B 109.2 . .
C63 C64 H64B 109.1 . .
H64A C64 H64B 107.9 . .
N2 C71 C57 109(2) . .
N2 C71 H71A 109.8 . .
C57 C71 H71A 109.8 . .
N2 C71 H71B 109.8 . .
C57 C71 H71B 109.8 . .
H71A C71 H71B 108.3 . .
N19 C0AA C101 109(4) . .
N19 C0AA H0A1 109.9 . .
C101 C0AA H0A1 109.9 . .
N19 C0AA H0A2 109.9 . .
C101 C0AA H0A2 109.9 . .
H0A1 C0AA H0A2 108.3 . .
N18 C101 C0AA 117(4) . .
N18 C101 H10C 108.0 . .
C0AA C101 H10C 108.0 . .
N18 C101 H10D 108.0 . .
C0AA C101 H10D 108.0 . .
H10C C101 H10D 107.2 . .
C101 N18 K4 123(3) . .
C101 N18 H18A 106.7 . .
K4 N18 H18A 106.7 . .
C101 N18 H18B 106.7 . .
K4 N18 H18B 106.7 . .
H18A N18 H18B 106.6 . .
C0AA N19 H19A 120.0 . .
C0AA N19 H19B 120.0 . .
H19A N19 H19B 120.0 . .

loop_
_geom_bond_atom_site_label_1
_geom_bond_atom_site_label_2
_geom_bond_distance
_geom_bond_site_symmetry_2
Sn1 Ni1 2.590(3) .
Sn1 Sn4 3.047(2) .
Sn1 Sn6 3.055(2) .
Sn1 Sn2 3.056(2) .
Sn1 Sn5 3.068(2) .
Sn1 K1 3.946(5) .
Sn2 Ni1 2.707(3) .
Sn2 Sn9 2.934(2) .
Sn2 Sn3 2.934(2) .
Sn2 Sn5 3.028(2) .
Sn3 Ni1 2.562(3) .
Sn3 Sn4 2.957(2) .
Sn3 In1 3.118(2) .
Sn4 Ni1 2.700(3) .
Sn4 Sn8 2.937(2) .
Sn4 Sn6 3.033(2) .
Sn5 Ni1 2.589(3) .
Sn5 Sn7 3.025(2) .
Sn5 Sn6 3.050(2) .
Sn5 K1 3.790(5) .
Sn6 Ni1 2.615(3) .
Sn6 Sn7 3.018(2) .
Sn6 K1 3.974(5) .
Sn7 Ni1 2.713(3) .
Sn7 Sn9 2.962(2) .
Sn7 Sn8 2.972(2) .
Sn8 Ni1 2.530(3) .
Sn8 In1 3.120(2) .
Sn8 Sn9 3.247(2) .
Sn9 Ni1 2.538(3) .
Sn9 In1 3.170(2) .
Sn10 Ni2 2.673(3) .
Sn10 Sn17 2.927(2) .
Sn10 Sn15 3.033(2) .
Sn10 Sn11 3.050(2) .
Sn10 In1 3.071(2) .
Sn10 Sn13 3.212(2) .
Sn11 Ni2 2.707(3) .
Sn11 Sn14 3.001(2) .
Sn11 Sn15 3.013(2) .
Sn11 Sn12 3.050(2) .
Sn11 In1 3.235(2) .
Sn11 K2 3.717(6) 3_667
Sn12 Ni2 2.655(3) .
Sn12 Sn16 2.930(2) .
Sn12 Sn14 3.033(2) .
Sn12 In1 3.049(2) .
Sn12 Sn13 3.232(2) .
Sn13 Ni2 2.616(3) .
Sn13 Sn16 2.976(2) .
Sn13 In1 2.990(2) .
Sn13 Sn17 2.992(2) .
Sn14 Ni2 2.563(3) .
Sn14 Sn18 2.994(2) .
Sn14 Sn15 3.183(2) .
Sn14 K2 4.037(6) 3_667
Sn15 Ni2 2.566(3) .
Sn15 Sn18 3.004(2) .
Sn15 Sn17 3.257(2) .
Sn15 K2 4.083(6) 3_667
Sn16 Ni2 2.530(3) .
Sn16 Sn18 2.949(2) .
Sn17 Ni2 2.537(3) .
Sn17 Sn18 2.955(2) .
Sn18 Ni2 2.727(3) .
K1 O18 2.778(16) .
K1 O14 2.794(15) .
K1 O16 2.821(15) .
K1 O15 2.932(16) .
K1 O19 2.969(15) .
K1 O17 2.978(15) .
K2 O12 2.802(17) .
K2 O10 2.807(17) .
K2 O13 2.820(16) .
K2 O8 2.824(17) .
K2 O9 2.882(17) .
K2 O11 2.884(16) .
K2 Sn11 3.717(6) 3_667
K2 Sn14 4.037(6) 3_667
K2 Sn15 4.083(6) 3_667
K3 O4 2.647(17) .
K3 O1 2.764(17) .
K3 O3 2.793(17) .
K3 O25 2.830(17) .
K3 O5 2.832(17) .
K3 O2 2.861(17) .
K3 N1 2.94(2) .
K3 N2 2.96(2) .
K4 O30 2.730(18) .
K4 O21 2.779(17) .
K4 O24 2.779(17) .
K4 O20 2.818(17) .
K4 O22 2.815(17) .
K4 N4 2.95(2) .
K4 N18 3.34(4) .
K4 C52 3.53(3) .
K5 O6 2.760(17) .
K5 O7 2.784(17) .
K5 O27 2.793(17) .
K5 O28 2.811(17) .
K5 O29 2.821(17) .
K5 O26 2.860(17) .
K5 N3 2.89(2) .
O1 C8 1.40(3) .
O1 C9 1.43(3) .
O2 C20 1.40(3) .
O2 C36 1.42(3) .
O3 C39 1.42(3) .
O3 C21 1.45(3) .
O4 C5 1.43(3) .
O4 C10 1.45(3) .
O5 C7 1.45(3) .
O5 C6 1.46(3) .
O6 C11 1.42(3) .
O6 C46 1.42(3) .
O7 C22 1.44(3) .
O7 C45 1.51(3) .
O8 C3 1.43(3) .
O8 C34 1.42(3) .
O9 C2 1.40(3) .
O9 C33 1.40(3) .
O10 C32 1.41(3) .
O10 C1 1.41(3) .
O11 C12 1.39(3) .
O11 C31 1.42(3) .
O12 C35 1.42(3) .
O12 C30 1.43(3) .
O13 C13 1.42(3) .
O13 C4 1.45(3) .
O14 C18 1.41(2) .
O14 C17 1.42(2) .
O15 C28 1.41(2) .
O15 C29 1.44(2) .
O16 C14 1.36(2) .
O16 C42 1.46(2) .
O17 C15 1.40(2) .
O17 C26 1.39(2) .
O18 C27 1.43(2) .
O18 C16 1.48(3) .
O19 C41 1.40(2) .
O19 C19 1.44(2) .
O20 C56 1.39(3) .
O20 C59 1.50(3) .
O21 C64 1.30(3) .
O21 C55 1.44(3) .
O22 C61 1.18(3) .
O22 C63 1.40(3) .
O23 C52 1.26(3) .
O23 C62 1.45(3) .
O24 C60 1.36(3) .
O24 C53 1.44(3) .
O25 C38 1.41(3) .
O25 C37 1.43(3) .
O26 C24 1.43(3) .
O26 C47 1.46(3) .
O27 C48 1.41(3) .
O27 C49 1.45(3) .
O28 C23 1.40(3) .
O28 C50 1.44(3) .
O29 C43 1.40(3) .
O29 C44 1.47(3) .
O30 C58 1.34(3) .
O30 C54 1.47(3) .
N1 C40 1.41(3) .
N1 H1A 0.8900 .
N1 H1B 0.8900 .
N2 C71 1.40(3) .
N2 H2A 0.8900 .
N2 H2B 0.8900 .
N3 C51 1.49(3) .
N4 C57 1.43(3) .
N4 H4A 0.8900 .
N4 H4B 0.8900 .
C1 C33 1.50(3) .
C1 H1C 0.9700 .
C1 H1D 0.9700 .
C2 C34 1.53(3) .
C2 H2C 0.9700 .
C2 H2D 0.9700 .
C3 C13 1.49(3) .
C3 H3A 0.9700 .
C3 H3B 0.9700 .
C4 C35 1.53(3) .
C4 H4C 0.9700 .
C4 H4D 0.9700 .
C5 C6 1.55(3) .
C5 H5A 0.9700 .
C5 H5B 0.9700 .
C6 H6A 0.9700 .
C6 H6B 0.9700 .
C7 C8 1.48(3) .
C7 H7A 0.9700 .
C7 H7B 0.9700 .
C8 H8A 0.9700 .
C8 H8B 0.9700 .
C9 C36 1.45(3) .
C9 H9A 0.9700 .
C9 H9B 0.9700 .
C10 C21 1.47(3) .
C10 H10A 0.9700 .
C10 H10B 0.9700 .
C11 C24 1.52(3) .
C11 H11A 0.9700 .
C11 H11B 0.9700 .
C12 C32 1.48(3) .
C12 H12A 0.9700 .
C12 H12B 0.9700 .
C13 H13A 0.9700 .
C13 H13B 0.9700 .
C14 C28 1.47(3) .
C14 H14A 0.9700 .
C14 H14B 0.9700 .
C15 C42 1.44(3) .
C15 H15A 0.9700 .
C15 H15B 0.9700 .
C16 C26 1.49(3) .
C16 H16A 0.9700 .
C16 H16B 0.9700 .
C17 C19 1.40(3) .
C17 H17A 0.9700 .
C17 H17B 0.9700 .
C18 C29 1.47(3) .
C18 H18C 0.9700 .
C18 H18D 0.9700 .
C19 H19C 0.9700 .
C19 H19D 0.9700 .
C20 C37 1.52(3) .
C20 H20 0.9300 .
C21 H21A 0.9700 .
C21 H21B 0.9700 .
C22 C46 1.55(3) .
C22 H22A 0.9700 .
C22 H22B 0.9700 .
C23 C43 1.46(3) .
C23 H23A 0.9700 .
C23 H23B 0.9700 .
C24 H24A 0.9700 .
C24 H24B 0.9700 .
C26 H26A 0.9700 .
C26 H26B 0.9700 .
C27 C41 1.51(3) .
C27 H27A 0.9700 .
C27 H27B 0.9700 .
C28 H28A 0.9700 .
C28 H28B 0.9700 .
C29 H29A 0.9700 .
C29 H29B 0.9700 .
C30 C31 1.49(3) .
C30 H30A 0.9700 .
C30 H30B 0.9700 .
C31 H31A 0.9700 .
C31 H31B 0.9700 .
C32 H32A 0.9700 .
C32 H32B 0.9700 .
C33 H33A 0.9700 .
C33 H33B 0.9700 .
C34 H34A 0.9700 .
C34 H34B 0.9700 .
C35 H35A 0.9700 .
C35 H35B 0.9700 .
C36 H36A 0.9700 .
C36 H36B 0.9700 .
C37 H37A 0.9700 .
C37 H37B 0.9700 .
C38 C39 1.48(3) .
C38 H38A 0.9700 .
C38 H38B 0.9700 .
C39 H39A 0.9700 .
C39 H39B 0.9700 .
C40 C51 1.58(3) .
C40 H40A 0.9700 .
C40 H40B 0.9700 .
C41 H41A 0.9700 .
C41 H41B 0.9700 .
C42 H42A 0.9700 .
C42 H42B 0.9700 .
C43 H43A 0.9700 .
C43 H43B 0.9700 .
C44 C45 1.46(3) .
C44 H44A 0.9700 .
C44 H44B 0.9700 .
C45 H45A 0.9700 .
C45 H45B 0.9700 .
C46 H46A 0.9700 .
C46 H46B 0.9700 .
C47 C48 1.52(3) .
C47 H47A 0.9700 .
C47 H47B 0.9700 .
C48 H48A 0.9700 .
C48 H48B 0.9700 .
C49 C50 1.52(3) .
C49 H49A 0.9700 .
C49 H49B 0.9700 .
C50 H50A 0.9700 .
C50 H50B 0.9700 .
C51 H51A 0.9700 .
C51 H51B 0.9700 .
C52 C53 1.43(3) .
C52 H52A 0.9700 .
C52 H52B 0.9700 .
C53 H53A 0.9700 .
C53 H53B 0.9700 .
C54 C60 1.499(10) .
C54 H54A 0.9700 .
C54 H54B 0.9700 .
C55 C56 1.374(10) .
C55 H55A 0.9700 .
C55 H55B 0.9700 .
C56 H56A 0.9700 .
C56 H56B 0.9700 .
C57 C71 1.49(3) .
C57 H57A 0.9700 .
C57 H57B 0.9700 .
C58 C59 1.36(3) .
C58 H58A 0.9700 .
C58 H58B 0.9700 .
C59 H59A 0.9700 .
C59 H59B 0.9700 .
C60 H60A 0.9700 .
C60 H60B 0.9700 .
C61 C62 1.500(10) .
C61 H61A 0.9700 .
C61 H61B 0.9700 .
C62 H62A 0.9700 .
C62 H62B 0.9700 .
C63 C64 1.48(3) .
C63 H63A 0.9700 .
C63 H63B 0.9700 .
C64 H64A 0.9700 .
C64 H64B 0.9700 .
C71 H71A 0.9700 .
C71 H71B 0.9700 .
C0AA N19 1.351(10) .
C0AA C101 1.358(10) .
C0AA H0A1 0.9700 .
C0AA H0A2 0.9700 .
C101 N18 1.354(10) .
C101 H10C 0.9700 .
C101 H10D 0.9700 .
N18 H18A 0.8900 .
N18 H18B 0.8900 .
N19 H19A 0.8600 .
N19 H19B 0.8600 .

loop_
_geom_torsion_atom_site_label_1
_geom_torsion_atom_site_label_2
_geom_torsion_atom_site_label_3
_geom_torsion_atom_site_label_4
_geom_torsion
C32 O10 C1 C33 -177.2(19)
K2 O10 C1 C33 37(2)
C33 O9 C2 C34 178.2(19)
K2 O9 C2 C34 -59(2)
C34 O8 C3 C13 178.9(19)
K2 O8 C3 C13 38(2)
C13 O13 C4 C35 176.4(19)
K2 O13 C4 C35 -58(2)
C10 O4 C5 C6 -178.4(18)
K3 O4 C5 C6 -43(2)
C7 O5 C6 C5 178.5(19)
K3 O5 C6 C5 -55(2)
O4 C5 C6 O5 64(2)
C6 O5 C7 C8 177(2)
K3 O5 C7 C8 53(2)
C9 O1 C8 C7 -178.8(19)
K3 O1 C8 C7 45(2)
O5 C7 C8 O1 -65(2)
C8 O1 C9 C36 172(2)
K3 O1 C9 C36 -50(2)
C5 O4 C10 C21 -166.5(19)
K3 O4 C10 C21 54(2)
C46 O6 C11 C24 166(2)
K5 O6 C11 C24 -52(2)
C31 O11 C12 C32 -179.1(19)
K2 O11 C12 C32 -57(2)
C4 O13 C13 C3 -174.8(19)
K2 O13 C13 C3 60(2)
O8 C3 C13 O13 -64(2)
C42 O16 C14 C28 -178.8(17)
K1 O16 C14 C28 33(2)
C26 O17 C15 C42 -178.5(17)
K1 O17 C15 C42 -63.3(18)
C27 O18 C16 C26 -177.1(17)
K1 O18 C16 C26 33(2)
C18 O14 C17 C19 175.4(18)
K1 O14 C17 C19 23(2)
C17 O14 C18 C29 171.9(17)
K1 O14 C18 C29 -36(2)
O14 C17 C19 O19 -63(2)
C41 O19 C19 C17 -179.5(18)
K1 O19 C19 C17 66.0(18)
C36 O2 C20 C37 -177.6(19)
K3 O2 C20 C37 55(2)
C39 O3 C21 C10 170.8(19)
K3 O3 C21 C10 44(2)
O4 C10 C21 O3 -66(2)
C45 O7 C22 C46 -171.1(18)
K5 O7 C22 C46 58.6(19)
C50 O28 C23 C43 172(2)
K5 O28 C23 C43 43(2)
C47 O26 C24 C11 -179.1(19)
K5 O26 C24 C11 -49(2)
O6 C11 C24 O26 67(2)
C15 O17 C26 C16 -176.3(17)
K1 O17 C26 C16 66.7(17)
O18 C16 C26 O17 -70(2)
C16 O18 C27 C41 174.3(16)
K1 O18 C27 C41 -38(2)
C29 O15 C28 C14 178.8(18)
K1 O15 C28 C14 61.1(18)
O16 C14 C28 O15 -66(2)
C28 O15 C29 C18 -177.0(17)
K1 O15 C29 C18 -60.6(18)
O14 C18 C29 O15 66(2)
C35 O12 C30 C31 -174.5(19)
K2 O12 C30 C31 35(2)
C12 O11 C31 C30 -174.1(19)
K2 O11 C31 C30 62(2)
O12 C30 C31 O11 -65(2)
C1 O10 C32 C12 -178.9(19)
K2 O10 C32 C12 -33(2)
O11 C12 C32 O10 61(3)
C2 O9 C33 C1 -178.1(19)
K2 O9 C33 C1 59(2)
O10 C1 C33 O9 -65(2)
C3 O8 C34 C2 178.8(19)
K2 O8 C34 C2 -40(2)
O9 C2 C34 O8 68(2)
C30 O12 C35 C4 176.2(19)
K2 O12 C35 C4 -33(2)
O13 C4 C35 O12 60(2)
C20 O2 C36 C9 -175.4(19)
K3 O2 C36 C9 -47(2)
O1 C9 C36 O2 66(3)
C38 O25 C37 C20 -177.6(19)
K3 O25 C37 C20 44(2)
O2 C20 C37 O25 -65(2)
C37 O25 C38 C39 -179(2)
K3 O25 C38 C39 -39(2)
C21 O3 C39 C38 176.0(19)
K3 O3 C39 C38 -58(2)
O25 C38 C39 O3 65(3)
K3 N1 C40 C51 98.9(19)
C19 O19 C41 C27 -174.7(17)
K1 O19 C41 C27 -62.2(18)
O18 C27 C41 O19 68(2)
O17 C15 C42 O16 66(2)
C14 O16 C42 C15 178.2(18)
K1 O16 C42 C15 -33(2)
C44 O29 C43 C23 179.1(19)
K5 O29 C43 C23 55(2)
O28 C23 C43 O29 -67(3)
C43 O29 C44 C45 174(2)
K5 O29 C44 C45 -60(2)
O29 C44 C45 O7 67(2)
C22 O7 C45 C44 -168.7(19)
K5 O7 C45 C44 -39(2)
C11 O6 C46 C22 -177.9(19)
K5 O6 C46 C22 41(2)
O7 C22 C46 O6 -64(2)
C24 O26 C47 C48 169.9(19)
K5 O26 C47 C48 42(2)
C49 O27 C48 C47 -173.7(19)
K5 O27 C48 C47 54(2)
O26 C47 C48 O27 -63(2)
C48 O27 C49 C50 177(2)
K5 O27 C49 C50 -49(2)
C23 O28 C50 C49 174.6(19)
K5 O28 C50 C49 -56(2)
O27 C49 C50 O28 71(2)
K5 N3 C51 C40 -62(4)
N1 C40 C51 N3 71(2)
C62 O23 C52 C53 -172(2)
C62 O23 C52 K4 140(2)
O23 C52 C53 O24 -60(3)
K4 C52 C53 O24 -26.4(18)
C60 O24 C53 C52 172(2)
K4 O24 C53 C52 37(3)
C58 O30 C54 C60 -176(2)
K4 O30 C54 C60 -30(3)
C64 O21 C55 C56 170(2)
K4 O21 C55 C56 -44(2)
O21 C55 C56 O20 68(3)
C59 O20 C56 C55 179(2)
K4 O20 C56 C55 -56(2)
K4 N4 C57 C71 68(2)
C54 O30 C58 C59 -177(2)
K4 O30 C58 C59 37(3)
O30 C58 C59 O20 -57(3)
C56 O20 C59 C58 171(2)
K4 O20 C59 C58 44(2)
O30 C54 C60 O24 51(3)
C53 O24 C60 C54 -180(2)
K4 O24 C60 C54 -45(2)
C63 O22 C61 C62 177(2)
K4 O22 C61 C62 -44(3)
O22 C61 C62 O23 50(3)
C52 O23 C62 C61 -166(2)
C61 O22 C63 C64 -174(2)
K4 O22 C63 C64 46(2)
C55 O21 C64 C63 -174(2)
K4 O21 C64 C63 42(3)
O22 C63 C64 O21 -58(3)
K3 N2 C71 C57 -46(2)
N4 C57 C71 N2 -169(2)
N19 C0AA C101 N18 -23(7)
C0AA C101 N18 K4 -73(6)
